data_7717176
loop_
_publ_author_name
'Koptseva, Tatyana S.'
'Skatova, Alexandra A.'
'Moskalev, Mikhail V.'
'Rumyantcev, Roman V.'
'Fedushkin, Igor L.'

_publ_section_title
;
 Hydro-coupling of isocyanates promoted by 1,2-bis(arylimino)acenaphthene
 aluminum hydrides.
;
_journal_issue 42
_journal_name_full 'Dalton transactions (Cambridge, England : 2003)'
_journal_page_first 17308
_journal_page_last 17312
_journal_paper_doi 10.1039/d4dt02597k
_journal_volume 53
_journal_year 2024
_chemical_formula_sum 'C138 H170 Al N6 O12'
_chemical_formula_weight 2131.77
_space_group_crystal_system triclinic
_space_group_IT_number 2
_space_group_name_Hall '-P 1'
_space_group_name_H-M_alt 'P -1'
_atom_sites_solution_hydrogens mixed
_atom_sites_solution_primary dual
_atom_sites_solution_secondary difmap
_audit_creation_method SHELXL-2019/3
_audit_update_record
;
2024-06-20 deposited with the CCDC.	2024-10-01 downloaded from the CCDC.
;
_cell_angle_alpha 77.716(2)
_cell_angle_beta 67.268(2)
_cell_angle_gamma 67.259(2)
_cell_formula_units_Z 2
_cell_length_a 17.4461(3)
_cell_length_b 18.1446(3)
_cell_length_c 22.2454(4)
_cell_measurement_reflns_used 14463
_cell_measurement_temperature 100(2)
_cell_measurement_theta_max 26.7690
_cell_measurement_theta_min 1.7870
_cell_volume 5973.3(2)
_computing_cell_refinement 'CrysAlisPro 1.171.41.93a (Rigaku OD, 2020)'
_computing_data_collection 'CrysAlisPro 1.171.41.93a (Rigaku OD, 2020)'
_computing_data_reduction 'CrysAlisPro 1.171.41.93a (Rigaku OD, 2020)'
_computing_molecular_graphics 'Diamond. Ver. 3.2k. (Putz & Brandernburg, 2014)'
_computing_publication_material 'Diamond. Ver. 3.2k. (Putz & Brandernburg, 2014)'
_computing_structure_refinement SHELXL-2019/3
_computing_structure_solution SHELXT-2014/5
_diffrn_ambient_temperature 100(2)
_diffrn_detector_area_resol_mean 16.0704
_diffrn_measured_fraction_theta_full 1.000
_diffrn_measured_fraction_theta_max 1.000
_diffrn_measurement_device_type 'Xcalibur, Eos'
_diffrn_measurement_method '\w scans'
_diffrn_radiation_type MoK\a
_diffrn_radiation_wavelength 0.71073
_diffrn_reflns_av_R_equivalents 0.0954
_diffrn_reflns_av_unetI/netI 0.1240
_diffrn_reflns_Laue_measured_fraction_full 1.000
_diffrn_reflns_Laue_measured_fraction_max 1.000
_diffrn_reflns_limit_h_max 22
_diffrn_reflns_limit_h_min -22
_diffrn_reflns_limit_k_max 23
_diffrn_reflns_limit_k_min -23
_diffrn_reflns_limit_l_max 28
_diffrn_reflns_limit_l_min -28
_diffrn_reflns_number 93829
_diffrn_reflns_point_group_measured_fraction_full 1.000
_diffrn_reflns_point_group_measured_fraction_max 1.000
_diffrn_reflns_theta_full 25.242
_diffrn_reflns_theta_max 27.103
_diffrn_reflns_theta_min 1.924
_diffrn_source 'fine-focus sealed X-ray tube'
_exptl_absorpt_coefficient_mu 0.081
_exptl_absorpt_correction_T_max 0.986
_exptl_absorpt_correction_T_min 0.969
_exptl_absorpt_correction_type analytical
_exptl_absorpt_process_details
;
CrysAlisPro 1.171.41.93a (Rigaku Oxford Diffraction, 2020)
Analytical numeric absorption correction using a multifaceted crystal
model based on expressions derived by R.C. Clark & J.S. Reid.
(Clark, R. C. & Reid, J. S. (1995). Acta Cryst. A51, 887-897)
Empirical absorption correction using spherical harmonics,
implemented in SCALE3 ABSPACK scaling algorithm.
;
_exptl_crystal_colour yellow
_exptl_crystal_density_diffrn 1.185
_exptl_crystal_description prism
_exptl_crystal_F_000 2298
_exptl_crystal_size_max 0.530
_exptl_crystal_size_mid 0.330
_exptl_crystal_size_min 0.290
_refine_diff_density_max 0.712
_refine_diff_density_min -0.531
_refine_diff_density_rms 0.066
_refine_ls_extinction_method none
_refine_ls_goodness_of_fit_ref 1.028
_refine_ls_hydrogen_treatment mixed
_refine_ls_matrix_type full
_refine_ls_number_parameters 1610
_refine_ls_number_reflns 26347
_refine_ls_number_restraints 824
_refine_ls_restrained_S_all 1.036
_refine_ls_R_factor_all 0.1488
_refine_ls_R_factor_gt 0.0742
_refine_ls_shift/su_max 0.000
_refine_ls_shift/su_mean 0.000
_refine_ls_structure_factor_coef Fsqd
_refine_ls_weighting_details 'w=1/[\s^2^(Fo^2^)+(0.0963P)^2^] where P=(Fo^2^+2Fc^2^)/3'
_refine_ls_weighting_scheme calc
_refine_ls_wR_factor_gt 0.1772
_refine_ls_wR_factor_ref 0.2208
_reflns_Friedel_coverage 0.000
_reflns_number_gt 14394
_reflns_number_total 26347
_reflns_threshold_expression 'I > 2\s(I)'
_cod_data_source_file d4dt02597k2.cif
_cod_data_source_block albigbiancynco
_cod_depositor_comments 'Adding full bibliography for 7717170--7717178.cif.'
_cod_database_code 7717176
_shelx_shelxl_version_number 2019/3
_shelx_space_group_comment
;
The symmetry employed for this shelxl refinement is uniquely defined
by the following loop, which should always be used as a source of
symmetry information in preference to the above space-group names.
They are only intended as comments.
;
_shelx_estimated_absorpt_t_min 0.958
_shelx_estimated_absorpt_t_max 0.977
_oxdiff_exptl_absorpt_empirical_full_min 0.892
_oxdiff_exptl_absorpt_empirical_full_max 1.122
_oxdiff_exptl_absorpt_empirical_details
;
Empirical correction (ABSPACK) includes:
- Absorption correction using spherical harmonics
- Frame scaling
;

loop_
_space_group_symop_operation_xyz
'x, y, z'
'-x, -y, -z'

loop_
_atom_site_label
_atom_site_type_symbol
_atom_site_fract_x
_atom_site_fract_y
_atom_site_fract_z
_atom_site_U_iso_or_equiv
_atom_site_adp_type
_atom_site_occupancy
_atom_site_site_symmetry_order
_atom_site_calc_flag
_atom_site_refinement_flags_posn
_atom_site_refinement_flags_adp
_atom_site_refinement_flags_occupancy
_atom_site_disorder_assembly
_atom_site_disorder_group
Al1 Al 0.42781(5) 0.29426(5) 0.77011(4) 0.01612(19) Uani 1 1 d . . . . .
O1 O 0.45463(11) 0.36216(11) 0.69207(9) 0.0166(4) Uani 1 1 d . . . . .
O2 O 0.31220(12) 0.36238(12) 0.79016(9) 0.0207(4) Uani 1 1 d . . . . .
O3 O 0.39562(11) 0.23529(11) 0.85248(9) 0.0179(4) Uani 1 1 d . . . . .
O4 O 0.46025(11) 0.35064(12) 0.81041(9) 0.0188(4) Uani 1 1 d . . . . .
N1 N 0.40340(14) 0.21902(14) 0.73078(11) 0.0169(5) Uani 1 1 d . . . . .
N2 N 0.55265(13) 0.21940(14) 0.73653(11) 0.0160(5) Uani 1 1 d . . . . .
N3 N 0.33160(14) 0.47581(14) 0.72098(11) 0.0173(5) Uani 1 1 d . . . . .
N4 N 0.20990(15) 0.48857(15) 0.81467(11) 0.0253(6) Uani 1 1 d D . . . .
N5 N 0.38697(14) 0.32035(14) 0.92049(11) 0.0179(5) Uani 1 1 d . . . . .
N6 N 0.42229(16) 0.43617(15) 0.88904(11) 0.0224(6) Uani 1 1 d . . . . .
C1 C 0.47726(18) 0.15965(18) 0.70395(13) 0.0186(6) Uani 1 1 d . . . . .
C2 C 0.55810(17) 0.15957(17) 0.70754(13) 0.0153(6) Uani 1 1 d . . . . .
C3 C 0.63012(17) 0.08929(17) 0.67677(13) 0.0180(6) Uani 1 1 d . . . . .
C4 C 0.59116(17) 0.05007(18) 0.65420(13) 0.0190(6) Uani 1 1 d . . . . .
C5 C 0.49860(17) 0.09033(18) 0.66927(13) 0.0191(6) Uani 1 1 d . . . . .
C6 C 0.45218(19) 0.05856(19) 0.65003(14) 0.0243(7) Uani 1 1 d . . . . .
H6A H 0.390307 0.083444 0.659284 0.029 Uiso 1 1 calc R U . . .
C7 C 0.4991(2) -0.0119(2) 0.61622(16) 0.0334(8) Uani 1 1 d . . . . .
H7A H 0.467080 -0.033588 0.602839 0.040 Uiso 1 1 calc R U . . .
C8 C 0.5884(2) -0.0509(2) 0.60160(16) 0.0320(8) Uani 1 1 d . . . . .
H8A H 0.616777 -0.098265 0.578838 0.038 Uiso 1 1 calc R U . . .
C9 C 0.63832(19) -0.01911(19) 0.62117(14) 0.0248(7) Uani 1 1 d . . . . .
C10 C 0.73054(19) -0.0519(2) 0.61070(16) 0.0295(7) Uani 1 1 d . . . . .
H10A H 0.765745 -0.099190 0.588187 0.035 Uiso 1 1 calc R U . . .
C11 C 0.76823(19) -0.01494(19) 0.63320(15) 0.0270(7) Uani 1 1 d . . . . .
H11A H 0.829709 -0.037873 0.626346 0.032 Uiso 1 1 calc R U . . .
C12 C 0.71902(18) 0.05628(18) 0.66636(14) 0.0217(6) Uani 1 1 d . . . . .
H12A H 0.747182 0.080762 0.681148 0.026 Uiso 1 1 calc R U . . .
C13 C 0.31996(17) 0.21636(17) 0.73504(13) 0.0169(6) Uani 1 1 d . . . . .
C14 C 0.27850(17) 0.26528(18) 0.69012(13) 0.0193(6) Uani 1 1 d . . . . .
C15 C 0.19747(17) 0.26351(18) 0.69436(14) 0.0219(7) Uani 1 1 d . . . . .
H15A H 0.170420 0.295923 0.663539 0.026 Uiso 1 1 calc R U . . .
C16 C 0.15517(18) 0.21592(19) 0.74213(15) 0.0242(7) Uani 1 1 d . . . . .
C17 C 0.19652(18) 0.16882(18) 0.78588(14) 0.0222(7) Uani 1 1 d . . . . .
H17A H 0.168219 0.135834 0.818887 0.027 Uiso 1 1 calc R U . . .
C18 C 0.27827(17) 0.16760(17) 0.78368(13) 0.0183(6) Uani 1 1 d . . . . .
C19 C 0.32314(17) 0.31871(17) 0.63658(13) 0.0183(6) Uani 1 1 d . . . . .
H19A H 0.352172 0.339659 0.656771 0.022 Uiso 1 1 calc R U . . .
C20 C 0.39655(18) 0.27097(18) 0.58048(13) 0.0209(6) Uani 1 1 d . . . . .
C21 C 0.47723(18) 0.2836(2) 0.55453(14) 0.0271(7) Uani 1 1 d . . . . .
H21A H 0.486118 0.321509 0.572395 0.033 Uiso 1 1 calc R U . . .
C22 C 0.5450(2) 0.2415(2) 0.50290(16) 0.0378(9) Uani 1 1 d . . . . .
H22A H 0.599418 0.251392 0.485423 0.045 Uiso 1 1 calc R U . . .
C23 C 0.5339(2) 0.1855(2) 0.47680(17) 0.0443(10) Uani 1 1 d . . . . .
H23A H 0.580598 0.156363 0.441764 0.053 Uiso 1 1 calc R U . . .
C24 C 0.4536(2) 0.1720(2) 0.50224(16) 0.0409(9) Uani 1 1 d . . . . .
H24A H 0.445216 0.133693 0.484456 0.049 Uiso 1 1 calc R U . . .
C25 C 0.3855(2) 0.2147(2) 0.55375(15) 0.0316(8) Uani 1 1 d . . . . .
H25A H 0.330842 0.205314 0.570842 0.038 Uiso 1 1 calc R U . . .
C26 C 0.25707(18) 0.39209(18) 0.61358(14) 0.0221(7) Uani 1 1 d . . . . .
C27 C 0.2594(2) 0.4085(2) 0.54926(15) 0.0316(8) Uani 1 1 d . . . . .
H27A H 0.303082 0.372635 0.517348 0.038 Uiso 1 1 calc R U . . .
C28 C 0.1984(2) 0.4768(2) 0.53095(17) 0.0407(9) Uani 1 1 d . . . . .
H28A H 0.201303 0.487571 0.486563 0.049 Uiso 1 1 calc R U . . .
C29 C 0.1341(2) 0.5288(2) 0.57639(18) 0.0394(9) Uani 1 1 d . . . . .
H29A H 0.092186 0.575156 0.563834 0.047 Uiso 1 1 calc R U . . .
C30 C 0.1312(2) 0.5129(2) 0.64100(18) 0.0349(8) Uani 1 1 d . . . . .
H30A H 0.087132 0.548732 0.672812 0.042 Uiso 1 1 calc R U . . .
C31 C 0.19191(18) 0.44543(19) 0.65921(16) 0.0266(7) Uani 1 1 d . . . . .
H31A H 0.189168 0.435232 0.703558 0.032 Uiso 1 1 calc R U . . .
C32 C 0.06821(19) 0.2145(2) 0.74514(16) 0.0323(8) Uani 1 1 d . . . . .
H32A H 0.045651 0.181714 0.784187 0.049 Uiso 1 1 calc R U . . .
H32B H 0.076362 0.191628 0.706071 0.049 Uiso 1 1 calc R U . . .
H32C H 0.025907 0.269268 0.747130 0.049 Uiso 1 1 calc R U . . .
C33 C 0.31621(18) 0.11366(17) 0.83551(13) 0.0188(6) Uani 1 1 d D . . . .
H33A H 0.377196 0.115334 0.822508 0.023 Uiso 1 1 calc R U . A 1
C34 C 0.3278(7) 0.0251(3) 0.8344(7) 0.0221(10) Uani 0.583(15) 1 d DG U P B 1
C35 C 0.4089(6) -0.0255(4) 0.7978(6) 0.0249(13) Uani 0.583(15) 1 d G U P B 1
H35A H 0.457682 -0.006836 0.777350 0.030 Uiso 0.583(15) 1 calc R U P B 1
C36 C 0.4187(6) -0.1034(4) 0.7912(4) 0.0285(15) Uani 0.583(15) 1 d G U P B 1
H36A H 0.474181 -0.138004 0.766186 0.034 Uiso 0.583(15) 1 calc R U P B 1
C37 C 0.3474(7) -0.1307(2) 0.8212(5) 0.0281(17) Uani 0.583(15) 1 d G U P B 1
H37A H 0.354137 -0.183943 0.816644 0.034 Uiso 0.583(15) 1 calc R U P B 1
C38 C 0.2663(6) -0.0801(4) 0.8578(5) 0.0237(14) Uani 0.583(15) 1 d G U P B 1
H38A H 0.217594 -0.098715 0.878269 0.028 Uiso 0.583(15) 1 calc R U P B 1
C39 C 0.2565(6) -0.0021(4) 0.8644(6) 0.0230(12) Uani 0.583(15) 1 d G U P B 1
H39A H 0.201093 0.032454 0.889435 0.028 Uiso 0.583(15) 1 calc R U P B 1
C34' C 0.3169(10) 0.0277(4) 0.8388(10) 0.0221(10) Uani 0.417(15) 1 d DG U P B 2
C35' C 0.3907(8) -0.0279(7) 0.7998(9) 0.0249(13) Uani 0.417(15) 1 d G U P B 2
H35B H 0.441658 -0.013913 0.773922 0.030 Uiso 0.417(15) 1 calc R U P B 2
C36' C 0.3901(7) -0.1040(5) 0.7988(6) 0.0285(15) Uani 0.417(15) 1 d G U P B 2
H36B H 0.440539 -0.141979 0.772178 0.034 Uiso 0.417(15) 1 calc R U P B 2
C37' C 0.3156(9) -0.1245(4) 0.8367(5) 0.0281(17) Uani 0.417(15) 1 d G U P B 2
H37B H 0.315098 -0.176464 0.835978 0.034 Uiso 0.417(15) 1 calc R U P B 2
C38' C 0.2417(7) -0.0689(6) 0.8756(6) 0.0237(14) Uani 0.417(15) 1 d G U P B 2
H38B H 0.190774 -0.082882 0.901522 0.028 Uiso 0.417(15) 1 calc R U P B 2
C39' C 0.2424(8) 0.0072(5) 0.8767(8) 0.0230(12) Uani 0.417(15) 1 d G U P B 2
H39B H 0.191891 0.045185 0.903266 0.028 Uiso 0.417(15) 1 calc R U P B 2
C40 C 0.26698(18) 0.14528(18) 0.90365(14) 0.0214(6) Uani 1 1 d . . . . .
C41 C 0.2936(2) 0.0996(2) 0.95571(15) 0.0297(7) Uani 1 1 d . . . . .
H41A H 0.340732 0.049826 0.948083 0.036 Uiso 1 1 calc R U . . .
C42 C 0.2521(2) 0.1258(2) 1.01869(15) 0.0365(8) Uani 1 1 d . . . . .
H42A H 0.270681 0.093886 1.053630 0.044 Uiso 1 1 calc R U . . .
C43 C 0.1842(2) 0.1980(2) 1.03005(16) 0.0372(9) Uani 1 1 d . . . . .
H43A H 0.155491 0.215808 1.072930 0.045 Uiso 1 1 calc R U . . .
C44 C 0.1579(2) 0.2442(2) 0.97934(16) 0.0365(9) Uani 1 1 d . . . . .
H44A H 0.111477 0.294283 0.987175 0.044 Uiso 1 1 calc R U . . .
C45 C 0.19914(19) 0.2179(2) 0.91637(15) 0.0285(7) Uani 1 1 d . . . . .
H45A H 0.180317 0.250469 0.881720 0.034 Uiso 1 1 calc R U . . .
C46 C 0.63312(16) 0.22552(17) 0.73520(13) 0.0166(6) Uani 1 1 d . . . . .
C47 C 0.68440(17) 0.26085(17) 0.68040(13) 0.0182(6) Uani 1 1 d . . . . .
C48 C 0.76012(18) 0.26707(18) 0.68253(14) 0.0212(6) Uani 1 1 d . . . . .
H48A H 0.794430 0.291639 0.645587 0.025 Uiso 1 1 calc R U . . .
C49 C 0.78773(18) 0.23892(19) 0.73629(15) 0.0238(7) Uani 1 1 d . . . . .
C50 C 0.73665(18) 0.20300(18) 0.78976(14) 0.0217(7) Uani 1 1 d . . . . .
H50A H 0.754563 0.182872 0.827055 0.026 Uiso 1 1 calc R U . . .
C51 C 0.66033(17) 0.19581(17) 0.79003(13) 0.0177(6) Uani 1 1 d . . . . .
C52 C 0.66089(17) 0.29299(17) 0.61753(13) 0.0190(6) Uani 1 1 d . . . . .
H52A H 0.610992 0.275553 0.622034 0.023 Uiso 1 1 calc R U . . .
C53 C 0.73812(18) 0.25422(18) 0.55850(13) 0.0199(6) Uani 1 1 d . . . . .
C54 C 0.74224(19) 0.18618(18) 0.53643(14) 0.0233(7) Uani 1 1 d . . . . .
H54A H 0.694893 0.165695 0.556907 0.028 Uiso 1 1 calc R U . . .
C55 C 0.8146(2) 0.1474(2) 0.48476(15) 0.0302(8) Uani 1 1 d . . . . .
H55A H 0.815774 0.101403 0.470092 0.036 Uiso 1 1 calc R U . . .
C56 C 0.8846(2) 0.1757(2) 0.45482(16) 0.0333(8) Uani 1 1 d . . . . .
H56A H 0.934848 0.148329 0.420614 0.040 Uiso 1 1 calc R U . . .
C57 C 0.88070(19) 0.2442(2) 0.47524(15) 0.0300(8) Uani 1 1 d . . . . .
H57A H 0.928246 0.264439 0.454500 0.036 Uiso 1 1 calc R U . . .
C58 C 0.80786(18) 0.28395(19) 0.52586(14) 0.0238(7) Uani 1 1 d . . . . .
H58A H 0.805428 0.331892 0.538438 0.029 Uiso 1 1 calc R U . . .
C59 C 0.62855(17) 0.38453(18) 0.60765(14) 0.0193(6) Uani 1 1 d . . . . .
C60 C 0.61198(18) 0.43454(18) 0.65373(14) 0.0224(7) Uani 1 1 d . . . . .
H60A H 0.623042 0.411671 0.693412 0.027 Uiso 1 1 calc R U . . .
C61 C 0.57948(18) 0.51754(19) 0.64312(15) 0.0256(7) Uani 1 1 d . . . . .
H61A H 0.568390 0.550617 0.675486 0.031 Uiso 1 1 calc R U . . .
C62 C 0.56330(18) 0.55195(19) 0.58557(15) 0.0252(7) Uani 1 1 d . . . . .
H62A H 0.541731 0.608603 0.578103 0.030 Uiso 1 1 calc R U . . .
C63 C 0.57868(18) 0.50344(18) 0.53886(14) 0.0234(7) Uani 1 1 d . . . . .
H63A H 0.567587 0.526720 0.499250 0.028 Uiso 1 1 calc R U . . .
C64 C 0.61048(17) 0.42041(18) 0.55011(14) 0.0213(6) Uani 1 1 d . . . . .
H64A H 0.620080 0.387502 0.518121 0.026 Uiso 1 1 calc R U . . .
C65 C 0.87186(19) 0.2450(2) 0.73644(16) 0.0317(8) Uani 1 1 d . . . . .
H65A H 0.868557 0.243758 0.781610 0.048 Uiso 1 1 calc R U . . .
H65B H 0.879029 0.295293 0.712740 0.048 Uiso 1 1 calc R U . . .
H65C H 0.922429 0.199702 0.715065 0.048 Uiso 1 1 calc R U . . .
C66 C 0.60841(17) 0.15270(17) 0.84876(13) 0.0188(6) Uani 1 1 d . . . . .
H66A H 0.545739 0.175648 0.849953 0.023 Uiso 1 1 calc R U . . .
C67 C 0.60786(17) 0.16927(18) 0.91350(14) 0.0203(6) Uani 1 1 d . . . . .
C68 C 0.59340(18) 0.24727(18) 0.92388(14) 0.0227(7) Uani 1 1 d . . . . .
H68A H 0.585521 0.288699 0.890297 0.027 Uiso 1 1 calc R U . . .
C69 C 0.59030(19) 0.2655(2) 0.98248(15) 0.0279(7) Uani 1 1 d . . . . .
H69A H 0.581463 0.318938 0.988377 0.034 Uiso 1 1 calc R U . . .
C70 C 0.6000(2) 0.2064(2) 1.03212(16) 0.0326(8) Uani 1 1 d . . . . .
H70A H 0.597513 0.218984 1.072302 0.039 Uiso 1 1 calc R U . . .
C71 C 0.6134(2) 0.1290(2) 1.02331(15) 0.0342(8) Uani 1 1 d . . . . .
H71A H 0.620017 0.088112 1.057455 0.041 Uiso 1 1 calc R U . . .
C72 C 0.6171(2) 0.1106(2) 0.96424(15) 0.0292(7) Uani 1 1 d . . . . .
H72A H 0.626163 0.057039 0.958613 0.035 Uiso 1 1 calc R U . . .
C73 C 0.63927(18) 0.06425(18) 0.83929(13) 0.0196(6) Uani 1 1 d . . . . .
C74 C 0.5786(2) 0.0270(2) 0.84912(15) 0.0290(7) Uani 1 1 d . . . . .
H74A H 0.517339 0.057312 0.862419 0.035 Uiso 1 1 calc R U . . .
C75 C 0.6062(2) -0.0537(2) 0.83980(18) 0.0368(8) Uani 1 1 d . . . . .
H75A H 0.563700 -0.078205 0.847239 0.044 Uiso 1 1 calc R U . . .
C76 C 0.6947(2) -0.0985(2) 0.81984(16) 0.0349(8) Uani 1 1 d . . . . .
H76A H 0.713699 -0.153555 0.812887 0.042 Uiso 1 1 calc R U . . .
C77 C 0.7562(2) -0.0619(2) 0.80998(15) 0.0293(7) Uani 1 1 d . . . . .
H77A H 0.817411 -0.092252 0.796310 0.035 Uiso 1 1 calc R U . . .
C78 C 0.72877(19) 0.01756(18) 0.81987(14) 0.0238(7) Uani 1 1 d . . . . .
H78A H 0.771447 0.041420 0.813406 0.029 Uiso 1 1 calc R U . . .
C79 C 0.41159(17) 0.43484(18) 0.68357(13) 0.0168(6) Uani 1 1 d . . . . .
H79 H 0.4353(16) 0.4680(17) 0.6439(13) 0.015(7) Uiso 1 1 d . . . . .
C80 C 0.29135(18) 0.56270(17) 0.70444(13) 0.0196(6) Uani 1 1 d . . . . .
H80A H 0.225933 0.575111 0.722111 0.024 Uiso 1 1 calc R U . . .
C81 C 0.31536(18) 0.58726(18) 0.63121(14) 0.0224(7) Uani 1 1 d . . . . .
H81A H 0.379218 0.579443 0.611626 0.027 Uiso 1 1 calc R U . . .
H81B H 0.302018 0.553852 0.609349 0.027 Uiso 1 1 calc R U . . .
C82 C 0.2614(2) 0.67537(19) 0.62199(15) 0.0270(7) Uani 1 1 d . . . . .
H82A H 0.277073 0.692425 0.574744 0.032 Uiso 1 1 calc R U . . .
H82B H 0.197854 0.681910 0.639355 0.032 Uiso 1 1 calc R U . . .
C83 C 0.2780(2) 0.7286(2) 0.65667(16) 0.0357(8) Uani 1 1 d . . . . .
H83A H 0.239808 0.784738 0.651494 0.043 Uiso 1 1 calc R U . . .
H83B H 0.340254 0.726410 0.636229 0.043 Uiso 1 1 calc R U . . .
C84 C 0.2592(2) 0.7022(2) 0.72917(16) 0.0354(8) Uani 1 1 d . . . . .
H84A H 0.195227 0.711377 0.750849 0.042 Uiso 1 1 calc R U . . .
H84B H 0.275501 0.734849 0.749493 0.042 Uiso 1 1 calc R U . . .
C85 C 0.3114(2) 0.61313(18) 0.73952(15) 0.0258(7) Uani 1 1 d . . . . .
H85A H 0.375405 0.604708 0.722225 0.031 Uiso 1 1 calc R U . . .
H85B H 0.294909 0.596366 0.786819 0.031 Uiso 1 1 calc R U . . .
C86 C 0.28081(17) 0.43973(18) 0.78057(13) 0.0186(6) Uani 1 1 d . . . . .
C87 C 0.1562(9) 0.4503(8) 0.8707(3) 0.0264(18) Uani 0.553(14) 1 d D U P C 1
H87A H 0.196494 0.402288 0.888191 0.032 Uiso 0.553(14) 1 calc R U P C 1
C88 C 0.0917(8) 0.4242(7) 0.8565(7) 0.032(2) Uani 0.553(14) 1 d D U P C 1
H88A H 0.124778 0.385502 0.822270 0.039 Uiso 0.553(14) 1 calc R U P C 1
H88B H 0.060108 0.397223 0.896514 0.039 Uiso 0.553(14) 1 calc R U P C 1
C89 C 0.0251(9) 0.4966(7) 0.8336(7) 0.038(2) Uani 0.553(14) 1 d D U P C 1
H89A H -0.017487 0.479014 0.826243 0.046 Uiso 0.553(14) 1 calc R U P C 1
H89B H 0.056383 0.520712 0.791538 0.046 Uiso 0.553(14) 1 calc R U P C 1
C90 C -0.0249(7) 0.5596(8) 0.8838(7) 0.041(2) Uani 0.553(14) 1 d D U P C 1
H90A H -0.064247 0.607229 0.866094 0.049 Uiso 0.553(14) 1 calc R U P C 1
H90B H -0.062292 0.537591 0.923940 0.049 Uiso 0.553(14) 1 calc R U P C 1
C91 C 0.0372(8) 0.5848(7) 0.9013(8) 0.039(2) Uani 0.553(14) 1 d D U P C 1
H91A H 0.002726 0.621065 0.937258 0.047 Uiso 0.553(14) 1 calc R U P C 1
H91B H 0.068218 0.614352 0.862976 0.047 Uiso 0.553(14) 1 calc R U P C 1
C92 C 0.1049(7) 0.5113(6) 0.9224(6) 0.029(2) Uani 0.553(14) 1 d D U P C 1
H92A H 0.146799 0.528604 0.930987 0.035 Uiso 0.553(14) 1 calc R U P C 1
H92B H 0.074016 0.485564 0.963685 0.035 Uiso 0.553(14) 1 calc R U P C 1
C87' C 0.1582(11) 0.4630(10) 0.8795(4) 0.0264(18) Uani 0.447(14) 1 d D U P C 2
H87B H 0.195732 0.413718 0.898093 0.032 Uiso 0.447(14) 1 calc R U P C 2
C88' C 0.0871(11) 0.4455(8) 0.8666(9) 0.032(2) Uani 0.447(14) 1 d D U P C 2
H88C H 0.116299 0.405231 0.833764 0.039 Uiso 0.447(14) 1 calc R U P C 2
H88D H 0.053234 0.421631 0.907549 0.039 Uiso 0.447(14) 1 calc R U P C 2
C89' C 0.0225(12) 0.5188(8) 0.8424(9) 0.038(2) Uani 0.447(14) 1 d D U P C 2
H89C H -0.024642 0.503754 0.839261 0.046 Uiso 0.447(14) 1 calc R U P C 2
H89D H 0.053864 0.538834 0.798348 0.046 Uiso 0.447(14) 1 calc R U P C 2
C90' C -0.0182(9) 0.5843(9) 0.8898(8) 0.041(2) Uani 0.447(14) 1 d D U P C 2
H90C H -0.057015 0.632948 0.872562 0.049 Uiso 0.447(14) 1 calc R U P C 2
H90D H -0.054846 0.566014 0.932461 0.049 Uiso 0.447(14) 1 calc R U P C 2
C91' C 0.0532(10) 0.6046(9) 0.8995(10) 0.039(2) Uani 0.447(14) 1 d D U P C 2
H91C H 0.025007 0.646362 0.930983 0.047 Uiso 0.447(14) 1 calc R U P C 2
H91D H 0.087060 0.626448 0.857345 0.047 Uiso 0.447(14) 1 calc R U P C 2
C92' C 0.1162(10) 0.5309(8) 0.9248(8) 0.029(2) Uani 0.447(14) 1 d D U P C 2
H92C H 0.163159 0.545666 0.928409 0.035 Uiso 0.447(14) 1 calc R U P C 2
H92D H 0.083399 0.512295 0.968932 0.035 Uiso 0.447(14) 1 calc R U P C 2
C93 C 0.37638(17) 0.25756(18) 0.90793(14) 0.0182(6) Uani 1 1 d . . . . .
H93 H 0.3533(17) 0.2228(17) 0.9479(14) 0.018(7) Uiso 1 1 d . . . . .
C94 C 0.36188(18) 0.33744(18) 0.98948(13) 0.0227(7) Uani 1 1 d . . . . .
H94A H 0.403587 0.362547 0.989888 0.027 Uiso 1 1 calc R U . . .
C95 C 0.26947(19) 0.3984(2) 1.01398(15) 0.0297(8) Uani 1 1 d . . . . .
H95A H 0.225236 0.374990 1.017036 0.036 Uiso 1 1 calc R U . . .
H95B H 0.263825 0.446456 0.982837 0.036 Uiso 1 1 calc R U . . .
C96 C 0.2523(2) 0.4220(2) 1.08120(16) 0.0375(9) Uani 1 1 d . . . . .
H96A H 0.190694 0.458529 1.098404 0.045 Uiso 1 1 calc R U . . .
H96B H 0.292100 0.451120 1.076957 0.045 Uiso 1 1 calc R U . . .
C97 C 0.2678(2) 0.3474(2) 1.12969(16) 0.0426(9) Uani 1 1 d . . . . .
H97A H 0.261377 0.363999 1.171498 0.051 Uiso 1 1 calc R U . . .
H97B H 0.222602 0.322617 1.138607 0.051 Uiso 1 1 calc R U . . .
C98 C 0.3583(2) 0.2868(2) 1.10287(14) 0.0316(8) Uani 1 1 d . . . . .
H98A H 0.365251 0.238880 1.134065 0.038 Uiso 1 1 calc R U . . .
H98B H 0.403569 0.309940 1.097819 0.038 Uiso 1 1 calc R U . . .
C99 C 0.3724(2) 0.2622(2) 1.03647(14) 0.0272(7) Uani 1 1 d . . . . .
H99A H 0.432217 0.222536 1.019384 0.033 Uiso 1 1 calc R U . . .
H99B H 0.328503 0.237570 1.041214 0.033 Uiso 1 1 calc R U . . .
C100 C 0.42565(17) 0.37373(18) 0.86917(14) 0.0182(6) Uani 1 1 d . . . . .
C101 C 0.4611(2) 0.49074(18) 0.83815(15) 0.0255(7) Uani 1 1 d . . . . .
H10B H 0.453081 0.488848 0.796408 0.031 Uiso 1 1 calc R U . . .
C102 C 0.4128(2) 0.57497(19) 0.86087(16) 0.0316(8) Uani 1 1 d . . . . .
H10C H 0.348786 0.588646 0.870425 0.038 Uiso 1 1 calc R U . . .
H10D H 0.433356 0.613414 0.825291 0.038 Uiso 1 1 calc R U . . .
C103 C 0.4281(2) 0.5834(2) 0.92197(16) 0.0340(8) Uani 1 1 d . . . . .
H10E H 0.399001 0.639831 0.933383 0.041 Uiso 1 1 calc R U . . .
H10F H 0.401380 0.549771 0.959104 0.041 Uiso 1 1 calc R U . . .
C104 C 0.5265(2) 0.5578(2) 0.91070(16) 0.0368(8) Uani 1 1 d . . . . .
H10G H 0.551590 0.595731 0.877326 0.044 Uiso 1 1 calc R U . . .
H10H H 0.534687 0.560052 0.951807 0.044 Uiso 1 1 calc R U . . .
C105 C 0.5755(2) 0.4736(2) 0.88809(15) 0.0327(8) Uani 1 1 d . . . . .
H10I H 0.555267 0.434908 0.923582 0.039 Uiso 1 1 calc R U . . .
H10J H 0.639482 0.460317 0.878477 0.039 Uiso 1 1 calc R U . . .
C106 C 0.5601(2) 0.4656(2) 0.82726(15) 0.0305(8) Uani 1 1 d . . . . .
H10K H 0.589663 0.409296 0.815516 0.037 Uiso 1 1 calc R U . . .
H10L H 0.586587 0.499578 0.790343 0.037 Uiso 1 1 calc R U . . .
O1S O 0.944(2) 0.8442(14) 0.6839(17) 0.047(2) Uani 0.585(17) 1 d D U P D 1
C1S C 1.0026(6) 0.8041(4) 0.7202(5) 0.034(3) Uani 0.585(17) 1 d D U P D 1
H1SA H 0.995489 0.839253 0.751836 0.041 Uiso 0.585(17) 1 calc R U P D 1
H1SB H 1.064770 0.787341 0.690650 0.041 Uiso 0.585(17) 1 calc R U P D 1
C2S C 0.9765(11) 0.7323(7) 0.7551(6) 0.095(5) Uani 0.585(17) 1 d D U P D 1
H2SA H 0.927736 0.745846 0.797205 0.115 Uiso 0.585(17) 1 calc R U P D 1
H2SB H 1.027161 0.687646 0.763399 0.115 Uiso 0.585(17) 1 calc R U P D 1
C3S C 0.9468(9) 0.7111(5) 0.7073(6) 0.076(4) Uani 0.585(17) 1 d D U P D 1
H3SA H 0.997739 0.677964 0.673497 0.092 Uiso 0.585(17) 1 calc R U P D 1
H3SB H 0.904343 0.682154 0.730036 0.092 Uiso 0.585(17) 1 calc R U P D 1
C4S C 0.9038(11) 0.7917(7) 0.6782(7) 0.040(3) Uani 0.585(17) 1 d D U P D 1
H4SA H 0.913601 0.788839 0.631785 0.048 Uiso 0.585(17) 1 calc R U P D 1
H4SB H 0.839492 0.811080 0.702170 0.048 Uiso 0.585(17) 1 calc R U P D 1
O1Q O 0.940(3) 0.839(2) 0.690(2) 0.047(2) Uani 0.415(17) 1 d D U P D 2
C1Q C 0.9967(18) 0.8041(10) 0.7279(13) 0.125(11) Uani 0.415(17) 1 d D U P D 2
H1QA H 0.967365 0.823818 0.772196 0.150 Uiso 0.415(17) 1 calc R U P D 2
H1QB H 1.052299 0.816213 0.706583 0.150 Uiso 0.415(17) 1 calc R U P D 2
C2Q C 1.0135(8) 0.7162(9) 0.7306(11) 0.076(5) Uani 0.415(17) 1 d D U P D 2
H2QA H 1.036541 0.685864 0.766190 0.092 Uiso 0.415(17) 1 calc R U P D 2
H2QB H 1.054138 0.693112 0.688507 0.092 Uiso 0.415(17) 1 calc R U P D 2
C3Q C 0.9206(7) 0.7202(9) 0.7447(10) 0.070(5) Uani 0.415(17) 1 d D U P D 2
H3QA H 0.916734 0.667968 0.742295 0.084 Uiso 0.415(17) 1 calc R U P D 2
H3QB H 0.879472 0.742699 0.786915 0.084 Uiso 0.415(17) 1 calc R U P D 2
C4Q C 0.909(2) 0.7778(14) 0.6870(11) 0.062(7) Uani 0.415(17) 1 d D U P D 2
H4QA H 0.943595 0.750950 0.645759 0.075 Uiso 0.415(17) 1 calc R U P D 2
H4QB H 0.845728 0.800580 0.690473 0.075 Uiso 0.415(17) 1 calc R U P D 2
O2S O 0.8363(2) 0.5262(3) 0.6366(2) 0.0811(14) Uani 0.827(5) 1 d D U P E 1
C5S C 0.8985(4) 0.5309(4) 0.6610(3) 0.087(2) Uani 0.827(5) 1 d D U P E 1
H5SA H 0.886653 0.587549 0.666203 0.104 Uiso 0.827(5) 1 calc R U P E 1
H5SB H 0.958965 0.509491 0.629696 0.104 Uiso 0.827(5) 1 calc R U P E 1
C6S C 0.8915(4) 0.4840(4) 0.7248(3) 0.077(2) Uani 0.827(5) 1 d D U P E 1
H6SA H 0.895775 0.512504 0.756114 0.093 Uiso 0.827(5) 1 calc R U P E 1
H6SB H 0.938098 0.430582 0.719970 0.093 Uiso 0.827(5) 1 calc R U P E 1
C7S C 0.8014(3) 0.4771(3) 0.7465(2) 0.0565(15) Uani 0.827(5) 1 d D U P E 1
H7SA H 0.756067 0.521897 0.773037 0.068 Uiso 0.827(5) 1 calc R U P E 1
H7SB H 0.800058 0.425793 0.772480 0.068 Uiso 0.827(5) 1 calc R U P E 1
C8S C 0.7862(3) 0.4809(3) 0.6835(2) 0.0529(14) Uani 0.827(5) 1 d D U P E 1
H8SA H 0.806041 0.426293 0.669506 0.063 Uiso 0.827(5) 1 calc R U P E 1
H8SB H 0.722730 0.507142 0.688994 0.063 Uiso 0.827(5) 1 calc R U P E 1
O2Q O 0.8574(13) 0.4535(14) 0.6486(9) 0.0811(14) Uani 0.173(5) 1 d D U P E 2
C5Q C 0.912(2) 0.500(2) 0.6370(16) 0.087(2) Uani 0.173(5) 1 d D U P E 2
H5QA H 0.880775 0.558338 0.640278 0.104 Uiso 0.173(5) 1 calc R U P E 2
H5QB H 0.965907 0.487865 0.597674 0.104 Uiso 0.173(5) 1 calc R U P E 2
C6Q C 0.9240(17) 0.454(2) 0.6988(12) 0.077(2) Uani 0.173(5) 1 d D U P E 2
H6QA H 0.962284 0.473008 0.710200 0.093 Uiso 0.173(5) 1 calc R U P E 2
H6QB H 0.957425 0.397133 0.688831 0.093 Uiso 0.173(5) 1 calc R U P E 2
C7Q C 0.8455(16) 0.4548(18) 0.7589(10) 0.0565(15) Uani 0.173(5) 1 d D U P E 2
H7QA H 0.824145 0.500453 0.785636 0.068 Uiso 0.173(5) 1 calc R U P E 2
H7QB H 0.851907 0.403348 0.786097 0.068 Uiso 0.173(5) 1 calc R U P E 2
C8Q C 0.7961(14) 0.467(2) 0.7135(10) 0.0529(14) Uani 0.173(5) 1 d D U P E 2
H8QA H 0.762951 0.429018 0.727229 0.063 Uiso 0.173(5) 1 calc R U P E 2
H8QB H 0.753292 0.522107 0.714818 0.063 Uiso 0.173(5) 1 calc R U P E 2
O3S O 0.25786(18) -0.07399(15) 0.61572(12) 0.0403(8) Uani 0.911(4) 1 d D U P F 1
C9S C 0.2657(3) -0.0028(2) 0.57583(19) 0.0457(12) Uani 0.911(4) 1 d D U P F 1
H9SA H 0.218381 0.020392 0.556260 0.055 Uiso 0.911(4) 1 calc R U P F 1
H9SB H 0.323491 -0.014884 0.540077 0.055 Uiso 0.911(4) 1 calc R U P F 1
C10S C 0.2580(3) 0.0552(3) 0.6188(2) 0.0494(13) Uani 0.911(4) 1 d D U P F 1
H10M H 0.313061 0.067964 0.603932 0.059 Uiso 0.911(4) 1 calc R U P F 1
H10N H 0.208295 0.105524 0.617975 0.059 Uiso 0.911(4) 1 calc R U P F 1
C11S C 0.2419(3) 0.0141(2) 0.6864(2) 0.0406(11) Uani 0.911(4) 1 d D U P F 1
H11B H 0.276474 0.023020 0.708760 0.049 Uiso 0.911(4) 1 calc R U P F 1
H11C H 0.178522 0.033137 0.713071 0.049 Uiso 0.911(4) 1 calc R U P F 1
C12S C 0.2727(3) -0.0724(2) 0.67410(19) 0.0412(12) Uani 0.911(4) 1 d D U P F 1
H12B H 0.336222 -0.098078 0.668560 0.049 Uiso 0.911(4) 1 calc R U P F 1
H12C H 0.239052 -0.101267 0.711192 0.049 Uiso 0.911(4) 1 calc R U P F 1
O3Q O 0.3139(17) -0.0663(14) 0.6207(13) 0.0403(8) Uani 0.089(4) 1 d D U P F 2
C9Q C 0.287(3) 0.0130(18) 0.5913(16) 0.0457(12) Uani 0.089(4) 1 d D U P F 2
H9QA H 0.258811 0.014720 0.559782 0.055 Uiso 0.089(4) 1 calc R U P F 2
H9QB H 0.338766 0.030683 0.567623 0.055 Uiso 0.089(4) 1 calc R U P F 2
C10Q C 0.223(3) 0.0666(18) 0.645(2) 0.0494(13) Uani 0.089(4) 1 d D U P F 2
H10O H 0.164883 0.092736 0.638221 0.059 Uiso 0.089(4) 1 calc R U P F 2
H10P H 0.244932 0.108715 0.646072 0.059 Uiso 0.089(4) 1 calc R U P F 2
C11Q C 0.214(3) 0.014(2) 0.7072(15) 0.0406(11) Uani 0.089(4) 1 d D U P F 2
H11D H 0.249700 0.018039 0.730724 0.049 Uiso 0.089(4) 1 calc R U P F 2
H11E H 0.151417 0.027360 0.736302 0.049 Uiso 0.089(4) 1 calc R U P F 2
C12Q C 0.248(3) -0.068(2) 0.6833(18) 0.0412(12) Uani 0.089(4) 1 d D U P F 2
H12D H 0.273992 -0.108880 0.713814 0.049 Uiso 0.089(4) 1 calc R U P F 2
H12E H 0.199842 -0.080740 0.679848 0.049 Uiso 0.089(4) 1 calc R U P F 2
O4S O 0.5211(2) 0.70731(19) 0.73161(14) 0.0526(9) Uani 0.880(4) 1 d D U P G 1
C13S C 0.5358(3) 0.7362(3) 0.66464(17) 0.0455(12) Uani 0.880(4) 1 d D U P G 1
H13A H 0.506950 0.795091 0.660684 0.055 Uiso 0.880(4) 1 calc R U P G 1
H13B H 0.512059 0.710935 0.643869 0.055 Uiso 0.880(4) 1 calc R U P G 1
C14S C 0.6338(3) 0.7137(4) 0.6334(3) 0.0479(14) Uani 0.880(4) 1 d D U P G 1
H14A H 0.650153 0.749831 0.594202 0.057 Uiso 0.880(4) 1 calc R U P G 1
H14B H 0.661217 0.657635 0.621120 0.057 Uiso 0.880(4) 1 calc R U P G 1
C15S C 0.6595(3) 0.7242(3) 0.6871(2) 0.0524(13) Uani 0.880(4) 1 d D U P G 1
H15B H 0.652272 0.780896 0.687827 0.063 Uiso 0.880(4) 1 calc R U P G 1
H15C H 0.721446 0.690526 0.682244 0.063 Uiso 0.880(4) 1 calc R U P G 1
C16S C 0.5963(4) 0.6972(7) 0.7476(3) 0.0569(14) Uani 0.880(4) 1 d D U P G 1
H16A H 0.623891 0.640279 0.760759 0.068 Uiso 0.880(4) 1 calc R U P G 1
H16B H 0.579187 0.729903 0.784030 0.068 Uiso 0.880(4) 1 calc R U P G 1
O4Q O 0.6954(14) 0.7410(14) 0.6441(9) 0.0526(9) Uani 0.120(4) 1 d D U P G 2
C13Q C 0.661(2) 0.746(2) 0.7131(9) 0.0455(12) Uani 0.120(4) 1 d D U P G 2
H13C H 0.630973 0.802159 0.724085 0.055 Uiso 0.120(4) 1 calc R U P G 2
H13D H 0.709529 0.721091 0.731704 0.055 Uiso 0.120(4) 1 calc R U P G 2
C14Q C 0.597(3) 0.701(4) 0.7400(16) 0.0479(14) Uani 0.120(4) 1 d D U P G 2
H14C H 0.626806 0.643075 0.749769 0.057 Uiso 0.120(4) 1 calc R U P G 2
H14D H 0.548460 0.723668 0.779708 0.057 Uiso 0.120(4) 1 calc R U P G 2
C15Q C 0.5660(18) 0.715(2) 0.6833(17) 0.0524(13) Uani 0.120(4) 1 d D U P G 2
H15D H 0.522680 0.769050 0.681572 0.063 Uiso 0.120(4) 1 calc R U P G 2
H15E H 0.538987 0.674612 0.685562 0.063 Uiso 0.120(4) 1 calc R U P G 2
C16Q C 0.649(3) 0.705(4) 0.6258(17) 0.0569(14) Uani 0.120(4) 1 d D U P G 2
H16C H 0.683636 0.647164 0.618876 0.068 Uiso 0.120(4) 1 calc R U P G 2
H16D H 0.636761 0.732072 0.585507 0.068 Uiso 0.120(4) 1 calc R U P G 2
O5S O 0.9573(6) 0.6808(8) 0.5300(5) 0.0703(13) Uani 0.647(10) 1 d D U P H 1
C17S C 0.8650(6) 0.7052(6) 0.5440(4) 0.063(2) Uani 0.647(10) 1 d D U P H 1
H17B H 0.833401 0.746782 0.575865 0.076 Uiso 0.647(10) 1 calc R U P H 1
H17C H 0.844000 0.659052 0.562565 0.076 Uiso 0.647(10) 1 calc R U P H 1
C18S C 0.8492(6) 0.7380(8) 0.4807(4) 0.078(3) Uani 0.647(10) 1 d D U P H 1
H18A H 0.843149 0.795472 0.471436 0.094 Uiso 0.647(10) 1 calc R U P H 1
H18B H 0.796131 0.730859 0.479936 0.094 Uiso 0.647(10) 1 calc R U P H 1
C19S C 0.9320(5) 0.6869(7) 0.4341(4) 0.066(3) Uani 0.647(10) 1 d D U P H 1
H19B H 0.921206 0.642458 0.423284 0.079 Uiso 0.647(10) 1 calc R U P H 1
H19C H 0.951904 0.719235 0.393125 0.079 Uiso 0.647(10) 1 calc R U P H 1
C20S C 1.0009(5) 0.6544(7) 0.4658(4) 0.069(2) Uani 0.647(10) 1 d D U P H 1
H20A H 1.024618 0.595095 0.467212 0.083 Uiso 0.647(10) 1 calc R U P H 1
H20B H 1.050242 0.675247 0.441738 0.083 Uiso 0.647(10) 1 calc R U P H 1
O5Q O 0.9674(12) 0.6702(13) 0.5221(11) 0.0703(13) Uani 0.353(10) 1 d D U P H 2
C17Q C 0.8840(11) 0.7288(11) 0.5246(8) 0.063(2) Uani 0.353(10) 1 d D U P H 2
H17D H 0.883940 0.783413 0.524576 0.076 Uiso 0.353(10) 1 calc R U P H 2
H17E H 0.836229 0.718452 0.563799 0.076 Uiso 0.353(10) 1 calc R U P H 2
C18Q C 0.8739(15) 0.7186(13) 0.4632(10) 0.078(3) Uani 0.353(10) 1 d D U P H 2
H18C H 0.816520 0.711082 0.474726 0.094 Uiso 0.353(10) 1 calc R U P H 2
H18D H 0.872163 0.768670 0.434451 0.094 Uiso 0.353(10) 1 calc R U P H 2
C19Q C 0.9453(11) 0.6500(11) 0.4255(8) 0.066(3) Uani 0.353(10) 1 d D U P H 2
H19D H 0.921930 0.614026 0.415519 0.079 Uiso 0.353(10) 1 calc R U P H 2
H19E H 0.986241 0.667602 0.385016 0.079 Uiso 0.353(10) 1 calc R U P H 2
C20Q C 0.9850(11) 0.6146(11) 0.4781(8) 0.069(2) Uani 0.353(10) 1 d D U P H 2
H20C H 0.962351 0.570892 0.503294 0.083 Uiso 0.353(10) 1 calc R U P H 2
H20D H 1.049783 0.590490 0.457601 0.083 Uiso 0.353(10) 1 calc R U P H 2
O6S O 1.0445(5) 0.1032(5) 0.6298(5) 0.0538(16) Uani 0.75(2) 1 d D U P I 1
C21S C 1.0233(6) 0.0375(5) 0.6721(5) 0.049(2) Uani 0.75(2) 1 d D U P I 1
H21B H 1.016378 0.042695 0.717475 0.058 Uiso 0.75(2) 1 calc R U P I 1
H21C H 1.070323 -0.013923 0.657422 0.058 Uiso 0.75(2) 1 calc R U P I 1
C22S C 0.9382(7) 0.0410(8) 0.6682(5) 0.0390(18) Uani 0.75(2) 1 d D U P I 1
H22B H 0.886906 0.079554 0.697874 0.047 Uiso 0.75(2) 1 calc R U P I 1
H22C H 0.931148 -0.012320 0.678872 0.047 Uiso 0.75(2) 1 calc R U P I 1
C23S C 0.9488(9) 0.0692(9) 0.5977(5) 0.048(2) Uani 0.75(2) 1 d D U P I 1
H23B H 0.977252 0.023263 0.570078 0.058 Uiso 0.75(2) 1 calc R U P I 1
H23C H 0.891020 0.101552 0.592372 0.058 Uiso 0.75(2) 1 calc R U P I 1
C24S C 1.0066(5) 0.1190(6) 0.5802(5) 0.057(2) Uani 0.75(2) 1 d D U P I 1
H24B H 1.053718 0.105393 0.537491 0.069 Uiso 0.75(2) 1 calc R U P I 1
H24C H 0.971338 0.176591 0.577023 0.069 Uiso 0.75(2) 1 calc R U P I 1
O6Q O 1.0575(14) 0.0924(14) 0.6082(11) 0.0538(16) Uani 0.25(2) 1 d D U P I 2
C21Q C 1.037(2) 0.0296(18) 0.6552(13) 0.049(2) Uani 0.25(2) 1 d D U P I 2
H21D H 1.034773 0.038134 0.698571 0.058 Uiso 0.25(2) 1 calc R U P I 2
H21E H 1.082561 -0.023053 0.641735 0.058 Uiso 0.25(2) 1 calc R U P I 2
C22Q C 0.949(2) 0.034(3) 0.6573(14) 0.0390(18) Uani 0.25(2) 1 d D U P I 2
H22D H 0.900797 0.072866 0.687775 0.047 Uiso 0.25(2) 1 calc R U P I 2
H22E H 0.941578 -0.019533 0.670808 0.047 Uiso 0.25(2) 1 calc R U P I 2
C23Q C 0.951(3) 0.060(3) 0.5882(16) 0.048(2) Uani 0.25(2) 1 d D U P I 2
H23D H 0.961460 0.013891 0.565111 0.058 Uiso 0.25(2) 1 calc R U P I 2
H23E H 0.894785 0.101859 0.587064 0.058 Uiso 0.25(2) 1 calc R U P I 2
C24Q C 1.0261(16) 0.0915(18) 0.5581(11) 0.057(2) Uani 0.25(2) 1 d D U P I 2
H24D H 1.074009 0.056967 0.523782 0.069 Uiso 0.25(2) 1 calc R U P I 2
H24E H 1.005922 0.146355 0.537842 0.069 Uiso 0.25(2) 1 calc R U P I 2
O7S O 1.0321(13) 0.9067(15) 0.9148(10) 0.166(3) Uani 0.303(5) 1 d D U P J 1
C25S C 1.0265(14) 0.8746(12) 0.8640(11) 0.156(4) Uani 0.303(5) 1 d D U P J 1
H25B H 1.004770 0.828638 0.879659 0.187 Uiso 0.303(5) 1 calc R U P J 1
H25C H 1.082410 0.860616 0.826551 0.187 Uiso 0.303(5) 1 calc R U P J 1
C26S C 0.9581(13) 0.9507(13) 0.8504(9) 0.123(3) Uani 0.303(5) 1 d D U P J 1
H26A H 0.987990 0.984290 0.815330 0.148 Uiso 0.303(5) 1 calc R U P J 1
H26B H 0.919750 0.937454 0.834269 0.148 Uiso 0.303(5) 1 calc R U P J 1
C27S C 0.9022(17) 0.9975(15) 0.9091(12) 0.154(4) Uani 0.303(5) 1 d D U P J 1
H27B H 0.838682 1.006070 0.920879 0.184 Uiso 0.303(5) 1 calc R U P J 1
H27C H 0.910999 1.049465 0.904247 0.184 Uiso 0.303(5) 1 calc R U P J 1
C28S C 0.9425(15) 0.938(2) 0.9559(10) 0.154(5) Uani 0.303(5) 1 d D U P J 1
H28B H 0.937181 0.963876 0.992760 0.185 Uiso 0.303(5) 1 calc R U P J 1
H28C H 0.915266 0.895378 0.973124 0.185 Uiso 0.303(5) 1 calc R U P J 1
O7Q O 1.0221(6) 0.9609(6) 0.9232(4) 0.166(3) Uani 0.697(5) 1 d D U P J 2
C25Q C 1.0217(6) 1.0029(8) 0.8618(5) 0.156(4) Uani 0.697(5) 1 d D U P J 2
H25D H 1.053369 0.965112 0.826929 0.187 Uiso 0.697(5) 1 calc R U P J 2
H25E H 1.051464 1.042869 0.851833 0.187 Uiso 0.697(5) 1 calc R U P J 2
C26Q C 0.9283(5) 1.0435(7) 0.8654(4) 0.123(3) Uani 0.697(5) 1 d D U P J 2
H26C H 0.912609 1.016264 0.839987 0.148 Uiso 0.697(5) 1 calc R U P J 2
H26D H 0.917738 1.100181 0.848080 0.148 Uiso 0.697(5) 1 calc R U P J 2
C27Q C 0.8758(7) 1.0378(8) 0.9363(5) 0.154(4) Uani 0.697(5) 1 d D U P J 2
H27D H 0.861488 1.086959 0.956821 0.184 Uiso 0.697(5) 1 calc R U P J 2
H27E H 0.820107 1.029629 0.942721 0.184 Uiso 0.697(5) 1 calc R U P J 2
C28Q C 0.9343(7) 0.9672(9) 0.9641(5) 0.154(5) Uani 0.697(5) 1 d D U P J 2
H28D H 0.924823 0.974959 1.009514 0.185 Uiso 0.697(5) 1 calc R U P J 2
H28E H 0.922285 0.918069 0.964341 0.185 Uiso 0.697(5) 1 calc R U P J 2
O8S O 1.1981(7) 0.6777(9) 1.0643(6) 0.157(4) Uani 0.434(3) 1 d D U P K 1
C29S C 1.1801(9) 0.6847(12) 1.0059(7) 0.146(6) Uani 0.434(3) 1 d D U P K 1
H29B H 1.229371 0.648556 0.973324 0.176 Uiso 0.434(3) 1 calc R U P K 1
H29C H 1.165944 0.740508 0.986146 0.176 Uiso 0.434(3) 1 calc R U P K 1
C30S C 1.1011(9) 0.6586(10) 1.0338(7) 0.119(4) Uani 0.434(3) 1 d D U P K 1
H30B H 1.116204 0.601369 1.049937 0.143 Uiso 0.434(3) 1 calc R U P K 1
H30C H 1.070264 0.668951 1.002121 0.143 Uiso 0.434(3) 1 calc R U P K 1
C31S C 1.0487(6) 0.7129(8) 1.0885(6) 0.086(3) Uani 0.434(3) 1 d D U P K 1
H31B H 0.993120 0.703342 1.116949 0.104 Uiso 0.434(3) 1 calc R U P K 1
H31C H 1.037258 0.770339 1.073646 0.104 Uiso 0.434(3) 1 calc R U P K 1
C32S C 1.1205(7) 0.6785(10) 1.1183(5) 0.103(4) Uani 0.434(3) 1 d D U P K 1
H32D H 1.110477 0.712517 1.151761 0.124 Uiso 0.434(3) 1 calc R U P K 1
H32E H 1.124043 0.623606 1.138484 0.124 Uiso 0.434(3) 1 calc R U P K 1
O8Q O 1.1096(13) 0.7354(13) 1.1045(9) 0.157(4) Uani 0.284(3) 1 d D U P L 2
C29Q C 1.1717(17) 0.7680(18) 1.0545(12) 0.146(6) Uani 0.284(3) 1 d D U P L 2
H29D H 1.233037 0.730003 1.043092 0.176 Uiso 0.284(3) 1 calc R U P L 2
H29E H 1.168767 0.819775 1.064651 0.176 Uiso 0.284(3) 1 calc R U P L 2
C30Q C 1.1302(17) 0.7771(13) 1.0047(10) 0.119(4) Uani 0.284(3) 1 d D U P L 2
H30D H 1.175800 0.769925 0.960690 0.143 Uiso 0.284(3) 1 calc R U P L 2
H30E H 1.086029 0.831465 1.004304 0.143 Uiso 0.284(3) 1 calc R U P L 2
C31Q C 1.0861(13) 0.7153(13) 1.0212(9) 0.086(3) Uani 0.284(3) 1 d D U P L 2
H31D H 1.021712 0.740815 1.030451 0.104 Uiso 0.284(3) 1 calc R U P L 2
H31E H 1.111161 0.679770 0.985187 0.104 Uiso 0.284(3) 1 calc R U P L 2
C32Q C 1.1060(15) 0.6695(12) 1.0812(10) 0.103(4) Uani 0.284(3) 1 d D U P L 2
H32F H 1.057996 0.649710 1.111667 0.124 Uiso 0.284(3) 1 calc R U P L 2
H32G H 1.162969 0.624769 1.070702 0.124 Uiso 0.284(3) 1 calc R U P L 2
O8T O 1.0469(10) 0.7669(13) 1.0525(9) 0.157(4) Uani 0.282(3) 1 d D U P M 3
C29T C 1.1002(12) 0.761(2) 0.9851(9) 0.146(6) Uani 0.282(3) 1 d D U P M 3
H29F H 1.086096 0.812299 0.958873 0.176 Uiso 0.282(3) 1 calc R U P M 3
H29G H 1.096075 0.718576 0.965714 0.176 Uiso 0.282(3) 1 calc R U P M 3
C30T C 1.1875(12) 0.7374(17) 0.9938(9) 0.119(4) Uani 0.282(3) 1 d D U P M 3
H30F H 1.214894 0.778576 0.969818 0.143 Uiso 0.282(3) 1 calc R U P M 3
H30G H 1.226453 0.686128 0.973777 0.143 Uiso 0.282(3) 1 calc R U P M 3
C31T C 1.1835(10) 0.7281(14) 1.0633(9) 0.086(3) Uani 0.282(3) 1 d D U P M 3
H31F H 1.224671 0.749334 1.068745 0.104 Uiso 0.282(3) 1 calc R U P M 3
H31G H 1.194043 0.671925 1.081903 0.104 Uiso 0.282(3) 1 calc R U P M 3
C32T C 1.0891(11) 0.7800(15) 1.0908(10) 0.103(4) Uani 0.282(3) 1 d D U P M 3
H32H H 1.063100 0.763968 1.137497 0.124 Uiso 0.282(3) 1 calc R U P M 3
H32I H 1.083759 0.837102 1.086302 0.124 Uiso 0.282(3) 1 calc R U P M 3

loop_
_atom_site_aniso_label
_atom_site_aniso_U_11
_atom_site_aniso_U_22
_atom_site_aniso_U_33
_atom_site_aniso_U_23
_atom_site_aniso_U_13
_atom_site_aniso_U_12
Al1 0.0174(4) 0.0160(5) 0.0166(4) 0.0001(4) -0.0076(3) -0.0062(3)
O1 0.0176(9) 0.0155(11) 0.0171(10) -0.0011(8) -0.0076(8) -0.0042(8)
O2 0.0204(10) 0.0182(12) 0.0212(11) 0.0025(9) -0.0074(8) -0.0058(8)
O3 0.0210(10) 0.0177(11) 0.0179(10) -0.0016(8) -0.0089(8) -0.0068(8)
O4 0.0218(10) 0.0188(11) 0.0178(10) -0.0026(8) -0.0066(8) -0.0081(8)
N1 0.0158(11) 0.0184(14) 0.0183(12) 0.0021(10) -0.0095(10) -0.0059(10)
N2 0.0170(11) 0.0178(13) 0.0155(12) 0.0008(10) -0.0093(9) -0.0056(10)
N3 0.0165(12) 0.0165(13) 0.0173(12) 0.0000(10) -0.0060(10) -0.0044(10)
N4 0.0198(13) 0.0235(15) 0.0182(13) 0.0021(11) -0.0006(10) -0.0001(11)
N5 0.0204(12) 0.0183(14) 0.0162(12) -0.0006(10) -0.0072(10) -0.0071(10)
N6 0.0337(14) 0.0170(14) 0.0209(13) -0.0002(11) -0.0132(11) -0.0098(11)
C1 0.0234(15) 0.0202(17) 0.0160(14) 0.0008(12) -0.0099(12) -0.0092(12)
C2 0.0200(14) 0.0158(15) 0.0124(13) 0.0019(11) -0.0082(11) -0.0073(12)
C3 0.0223(14) 0.0169(16) 0.0153(14) 0.0004(12) -0.0072(12) -0.0071(12)
C4 0.0231(15) 0.0186(16) 0.0163(14) -0.0013(12) -0.0086(12) -0.0061(12)
C5 0.0207(14) 0.0209(17) 0.0169(14) -0.0001(12) -0.0070(12) -0.0083(12)
C6 0.0236(15) 0.0263(18) 0.0270(17) -0.0025(14) -0.0119(13) -0.0090(13)
C7 0.0378(19) 0.036(2) 0.038(2) -0.0118(16) -0.0168(16) -0.0154(16)
C8 0.0392(19) 0.027(2) 0.0340(19) -0.0108(15) -0.0155(15) -0.0076(15)
C9 0.0330(17) 0.0206(18) 0.0229(16) -0.0017(13) -0.0132(13) -0.0074(13)
C10 0.0288(17) 0.0231(19) 0.0354(19) -0.0092(15) -0.0142(14) -0.0007(14)
C11 0.0229(15) 0.0228(18) 0.0325(18) -0.0083(14) -0.0117(13) 0.0006(13)
C12 0.0230(15) 0.0202(17) 0.0221(15) 0.0007(13) -0.0103(12) -0.0060(13)
C13 0.0166(13) 0.0170(16) 0.0195(14) -0.0034(12) -0.0090(11) -0.0042(11)
C14 0.0211(14) 0.0202(17) 0.0186(15) -0.0009(12) -0.0094(12) -0.0066(12)
C15 0.0201(14) 0.0249(18) 0.0242(16) 0.0044(13) -0.0126(12) -0.0091(13)
C16 0.0225(15) 0.0273(18) 0.0282(17) 0.0010(14) -0.0126(13) -0.0114(13)
C17 0.0219(15) 0.0256(18) 0.0216(15) 0.0020(13) -0.0081(12) -0.0119(13)
C18 0.0227(14) 0.0169(16) 0.0177(14) 0.0001(12) -0.0097(12) -0.0069(12)
C19 0.0189(14) 0.0209(17) 0.0189(14) 0.0025(12) -0.0115(12) -0.0077(12)
C20 0.0249(15) 0.0231(17) 0.0170(14) 0.0020(13) -0.0125(12) -0.0069(13)
C21 0.0261(16) 0.031(2) 0.0242(16) 0.0019(14) -0.0141(13) -0.0064(14)
C22 0.0274(17) 0.056(3) 0.0230(17) -0.0015(17) -0.0103(14) -0.0054(17)
C23 0.042(2) 0.050(3) 0.0242(18) -0.0073(17) -0.0093(16) 0.0013(18)
C24 0.059(2) 0.036(2) 0.0314(19) -0.0089(17) -0.0230(18) -0.0085(18)
C25 0.0367(18) 0.037(2) 0.0231(17) -0.0012(15) -0.0123(14) -0.0127(16)
C26 0.0188(14) 0.0256(18) 0.0256(16) 0.0048(13) -0.0101(12) -0.0122(13)
C27 0.0254(16) 0.038(2) 0.0250(17) 0.0098(15) -0.0096(14) -0.0091(15)
C28 0.0342(19) 0.049(3) 0.0303(19) 0.0171(17) -0.0164(16) -0.0102(17)
C29 0.0324(18) 0.037(2) 0.045(2) 0.0179(18) -0.0235(17) -0.0089(16)
C30 0.0274(17) 0.025(2) 0.050(2) -0.0014(16) -0.0183(16) -0.0031(14)
C31 0.0265(16) 0.0264(19) 0.0303(17) 0.0015(14) -0.0149(14) -0.0090(14)
C32 0.0280(17) 0.037(2) 0.039(2) 0.0099(16) -0.0212(15) -0.0159(15)
C33 0.0195(14) 0.0209(17) 0.0191(15) 0.0016(12) -0.0090(12) -0.0092(12)
C34 0.030(3) 0.0231(18) 0.018(2) 0.0036(13) -0.015(2) -0.0094(15)
C35 0.031(3) 0.0230(19) 0.0237(17) 0.0010(15) -0.016(3) -0.0063(18)
C36 0.027(4) 0.027(2) 0.024(3) -0.0024(17) -0.007(3) -0.003(3)
C37 0.041(5) 0.027(2) 0.019(4) 0.0002(19) -0.013(4) -0.013(3)
C38 0.030(4) 0.021(3) 0.019(4) -0.003(2) -0.008(3) -0.006(3)
C39 0.027(3) 0.022(2) 0.023(4) -0.0026(17) -0.012(2) -0.0066(18)
C34' 0.030(3) 0.0231(18) 0.018(2) 0.0036(13) -0.015(2) -0.0094(15)
C35' 0.031(3) 0.0230(19) 0.0237(17) 0.0010(15) -0.016(3) -0.0063(18)
C36' 0.027(4) 0.027(2) 0.024(3) -0.0024(17) -0.007(3) -0.003(3)
C37' 0.041(5) 0.027(2) 0.019(4) 0.0002(19) -0.013(4) -0.013(3)
C38' 0.030(4) 0.021(3) 0.019(4) -0.003(2) -0.008(3) -0.006(3)
C39' 0.027(3) 0.022(2) 0.023(4) -0.0026(17) -0.012(2) -0.0066(18)
C40 0.0240(15) 0.0245(18) 0.0199(15) -0.0002(13) -0.0069(12) -0.0136(13)
C41 0.047(2) 0.0216(18) 0.0265(17) 0.0025(14) -0.0181(15) -0.0150(15)
C42 0.061(2) 0.039(2) 0.0193(16) 0.0066(15) -0.0181(16) -0.0271(19)
C43 0.044(2) 0.045(2) 0.0236(18) -0.0088(16) -0.0018(15) -0.0225(18)
C44 0.0263(17) 0.044(2) 0.0314(19) -0.0132(17) -0.0047(15) -0.0041(16)
C45 0.0260(16) 0.035(2) 0.0239(17) -0.0010(14) -0.0097(13) -0.0089(14)
C46 0.0151(13) 0.0151(15) 0.0214(15) -0.0029(12) -0.0088(11) -0.0035(11)
C47 0.0182(14) 0.0167(16) 0.0196(15) -0.0022(12) -0.0086(12) -0.0032(12)
C48 0.0200(14) 0.0213(17) 0.0228(16) 0.0022(13) -0.0082(12) -0.0085(12)
C49 0.0214(15) 0.0269(18) 0.0279(17) 0.0012(14) -0.0135(13) -0.0096(13)
C50 0.0245(15) 0.0233(17) 0.0228(16) 0.0003(13) -0.0159(13) -0.0070(13)
C51 0.0178(14) 0.0167(16) 0.0214(15) -0.0023(12) -0.0093(12) -0.0055(12)
C52 0.0170(14) 0.0207(17) 0.0213(15) -0.0016(12) -0.0075(12) -0.0073(12)
C53 0.0211(14) 0.0205(17) 0.0165(14) 0.0026(12) -0.0084(12) -0.0055(12)
C54 0.0282(16) 0.0216(17) 0.0206(15) 0.0024(13) -0.0125(13) -0.0068(13)
C55 0.0405(19) 0.0213(18) 0.0262(17) -0.0052(14) -0.0141(15) -0.0031(15)
C56 0.0281(17) 0.034(2) 0.0254(17) -0.0048(15) -0.0087(14) 0.0032(15)
C57 0.0218(16) 0.037(2) 0.0247(17) 0.0025(15) -0.0080(13) -0.0059(14)
C58 0.0249(15) 0.0252(18) 0.0197(15) -0.0008(13) -0.0083(13) -0.0066(13)
C59 0.0158(14) 0.0244(17) 0.0193(15) 0.0026(12) -0.0069(12) -0.0097(12)
C60 0.0239(15) 0.0236(18) 0.0207(15) -0.0001(13) -0.0099(12) -0.0074(13)
C61 0.0268(16) 0.0256(19) 0.0261(17) -0.0057(14) -0.0084(13) -0.0090(13)
C62 0.0234(15) 0.0206(18) 0.0294(17) 0.0013(14) -0.0089(13) -0.0066(13)
C63 0.0246(15) 0.0237(18) 0.0204(15) 0.0025(13) -0.0089(13) -0.0074(13)
C64 0.0205(14) 0.0210(17) 0.0214(15) -0.0041(13) -0.0046(12) -0.0070(12)
C65 0.0276(16) 0.040(2) 0.0375(19) 0.0070(16) -0.0212(15) -0.0173(15)
C66 0.0191(14) 0.0199(16) 0.0194(15) -0.0003(12) -0.0105(12) -0.0053(12)
C67 0.0210(14) 0.0221(17) 0.0192(15) -0.0009(13) -0.0100(12) -0.0058(12)
C68 0.0236(15) 0.0207(17) 0.0258(16) 0.0040(13) -0.0147(13) -0.0061(13)
C69 0.0362(17) 0.0252(19) 0.0276(17) -0.0031(14) -0.0176(14) -0.0082(14)
C70 0.047(2) 0.026(2) 0.0273(17) -0.0047(15) -0.0218(15) -0.0050(15)
C71 0.054(2) 0.0237(19) 0.0224(17) 0.0050(14) -0.0223(16) -0.0042(16)
C72 0.0392(18) 0.0220(18) 0.0264(17) -0.0021(14) -0.0169(14) -0.0043(14)
C73 0.0242(15) 0.0202(17) 0.0179(15) 0.0008(12) -0.0116(12) -0.0076(12)
C74 0.0287(17) 0.0275(19) 0.0339(19) 0.0001(15) -0.0129(14) -0.0114(14)
C75 0.040(2) 0.027(2) 0.052(2) -0.0012(17) -0.0181(17) -0.0176(16)
C76 0.047(2) 0.0219(19) 0.0330(19) -0.0051(15) -0.0088(16) -0.0121(16)
C77 0.0322(17) 0.027(2) 0.0226(16) -0.0003(14) -0.0072(14) -0.0066(14)
C78 0.0301(16) 0.0218(18) 0.0205(15) 0.0019(13) -0.0096(13) -0.0106(13)
C79 0.0199(14) 0.0176(16) 0.0154(14) -0.0007(12) -0.0086(12) -0.0067(12)
C80 0.0208(14) 0.0168(16) 0.0183(15) -0.0015(12) -0.0079(12) -0.0019(12)
C81 0.0251(15) 0.0211(17) 0.0194(15) 0.0008(13) -0.0086(12) -0.0062(13)
C82 0.0319(17) 0.0234(18) 0.0212(16) 0.0017(13) -0.0124(13) -0.0029(14)
C83 0.047(2) 0.0198(19) 0.038(2) 0.0030(15) -0.0180(16) -0.0081(15)
C84 0.054(2) 0.0205(19) 0.0338(19) -0.0034(15) -0.0201(17) -0.0081(16)
C85 0.0350(17) 0.0201(18) 0.0251(16) -0.0024(13) -0.0145(14) -0.0072(14)
C86 0.0201(14) 0.0220(17) 0.0156(14) 0.0002(12) -0.0095(12) -0.0064(12)
C87 0.0249(17) 0.029(4) 0.014(2) -0.002(2) -0.004(2) 0.000(2)
C88 0.032(2) 0.028(5) 0.033(4) 0.001(4) -0.007(2) -0.012(3)
C89 0.0294(19) 0.045(5) 0.037(4) 0.006(4) -0.013(2) -0.012(4)
C90 0.024(2) 0.046(6) 0.036(3) 0.006(4) -0.008(2) -0.002(3)
C91 0.033(4) 0.036(5) 0.032(2) -0.009(4) -0.006(3) 0.005(3)
C92 0.027(3) 0.036(4) 0.0197(18) -0.003(3) -0.005(2) -0.007(3)
C87' 0.0249(17) 0.029(4) 0.014(2) -0.002(2) -0.004(2) 0.000(2)
C88' 0.032(2) 0.028(5) 0.033(4) 0.001(4) -0.007(2) -0.012(3)
C89' 0.0294(19) 0.045(5) 0.037(4) 0.006(4) -0.013(2) -0.012(4)
C90' 0.024(2) 0.046(6) 0.036(3) 0.006(4) -0.008(2) -0.002(3)
C91' 0.033(4) 0.036(5) 0.032(2) -0.009(4) -0.006(3) 0.005(3)
C92' 0.027(3) 0.036(4) 0.0197(18) -0.003(3) -0.005(2) -0.007(3)
C93 0.0188(14) 0.0207(17) 0.0177(15) -0.0010(13) -0.0093(12) -0.0064(12)
C94 0.0269(15) 0.0281(19) 0.0163(15) -0.0036(13) -0.0073(12) -0.0115(13)
C95 0.0247(16) 0.037(2) 0.0276(17) -0.0071(15) -0.0063(14) -0.0109(15)
C96 0.0331(18) 0.049(3) 0.0290(18) -0.0180(17) -0.0056(15) -0.0097(17)
C97 0.055(2) 0.060(3) 0.0204(17) -0.0082(17) -0.0085(16) -0.029(2)
C98 0.048(2) 0.039(2) 0.0185(16) 0.0034(15) -0.0127(15) -0.0280(17)
C99 0.0356(17) 0.032(2) 0.0198(16) -0.0004(14) -0.0089(14) -0.0189(15)
C100 0.0196(14) 0.0186(16) 0.0183(14) 0.0013(12) -0.0091(12) -0.0071(12)
C101 0.0433(18) 0.0219(18) 0.0220(16) 0.0033(13) -0.0178(14) -0.0178(14)
C102 0.053(2) 0.0231(19) 0.0299(18) 0.0034(14) -0.0231(16) -0.0182(16)
C103 0.054(2) 0.025(2) 0.0335(19) -0.0026(15) -0.0250(17) -0.0136(16)
C104 0.062(2) 0.037(2) 0.0285(18) 0.0048(16) -0.0236(17) -0.0304(18)
C105 0.0430(19) 0.040(2) 0.0265(17) 0.0033(15) -0.0162(15) -0.0237(17)
C106 0.0449(19) 0.029(2) 0.0241(17) -0.0005(14) -0.0114(15) -0.0206(16)
O1S 0.042(3) 0.040(3) 0.049(5) 0.006(2) -0.015(3) -0.0084(19)
C1S 0.027(4) 0.036(4) 0.024(3) 0.000(3) -0.011(3) 0.007(3)
C2S 0.098(9) 0.067(7) 0.077(7) 0.029(5) -0.021(6) -0.010(6)
C3S 0.104(7) 0.041(5) 0.054(6) -0.002(4) -0.015(5) -0.005(5)
C4S 0.041(5) 0.030(5) 0.038(5) -0.001(4) -0.009(4) -0.004(4)
O1Q 0.042(3) 0.040(3) 0.049(5) 0.006(2) -0.015(3) -0.0084(19)
C1Q 0.114(13) 0.137(14) 0.124(14) -0.013(9) -0.055(9) -0.028(9)
C2Q 0.038(6) 0.060(8) 0.109(9) 0.044(6) -0.026(6) -0.020(5)
C3Q 0.048(6) 0.053(7) 0.091(9) 0.015(6) -0.011(6) -0.022(5)
C4Q 0.060(9) 0.066(10) 0.060(10) -0.004(7) -0.014(7) -0.028(8)
O2S 0.073(2) 0.095(3) 0.086(3) 0.019(2) -0.040(2) -0.041(2)
C5S 0.071(3) 0.096(5) 0.118(5) 0.002(4) -0.047(4) -0.043(3)
C6S 0.065(4) 0.097(5) 0.072(4) -0.012(3) -0.036(3) -0.016(3)
C7S 0.064(3) 0.051(3) 0.050(3) -0.009(3) -0.022(3) -0.010(3)
C8S 0.053(3) 0.049(3) 0.069(4) -0.001(3) -0.035(3) -0.018(2)
O2Q 0.073(2) 0.095(3) 0.086(3) 0.019(2) -0.040(2) -0.041(2)
C5Q 0.071(3) 0.096(5) 0.118(5) 0.002(4) -0.047(4) -0.043(3)
C6Q 0.065(4) 0.097(5) 0.072(4) -0.012(3) -0.036(3) -0.016(3)
C7Q 0.064(3) 0.051(3) 0.050(3) -0.009(3) -0.022(3) -0.010(3)
C8Q 0.053(3) 0.049(3) 0.069(4) -0.001(3) -0.035(3) -0.018(2)
O3S 0.0539(18) 0.0331(16) 0.0381(15) -0.0026(12) -0.0186(13) -0.0160(13)
C9S 0.047(2) 0.038(3) 0.043(2) 0.003(2) -0.0134(19) -0.0103(19)
C10S 0.055(3) 0.037(3) 0.075(3) 0.004(2) -0.043(2) -0.018(2)
C11S 0.036(3) 0.035(2) 0.054(3) -0.010(2) -0.014(2) -0.0131(19)
C12S 0.051(3) 0.033(2) 0.040(2) -0.0022(18) -0.016(2) -0.016(2)
O3Q 0.0539(18) 0.0331(16) 0.0381(15) -0.0026(12) -0.0186(13) -0.0160(13)
C9Q 0.047(2) 0.038(3) 0.043(2) 0.003(2) -0.0134(19) -0.0103(19)
C10Q 0.055(3) 0.037(3) 0.075(3) 0.004(2) -0.043(2) -0.018(2)
C11Q 0.036(3) 0.035(2) 0.054(3) -0.010(2) -0.014(2) -0.0131(19)
C12Q 0.051(3) 0.033(2) 0.040(2) -0.0022(18) -0.016(2) -0.016(2)
O4S 0.066(2) 0.053(2) 0.0415(18) 0.0030(15) -0.0206(16) -0.0242(16)
C13S 0.069(3) 0.032(2) 0.038(2) -0.0034(19) -0.027(2) -0.009(2)
C14S 0.066(3) 0.031(3) 0.037(2) 0.001(2) -0.015(2) -0.010(3)
C15S 0.060(3) 0.051(3) 0.052(3) 0.008(2) -0.029(2) -0.021(2)
C16S 0.066(3) 0.053(3) 0.048(3) 0.002(3) -0.030(3) -0.008(2)
O4Q 0.066(2) 0.053(2) 0.0415(18) 0.0030(15) -0.0206(16) -0.0242(16)
C13Q 0.069(3) 0.032(2) 0.038(2) -0.0034(19) -0.027(2) -0.009(2)
C14Q 0.066(3) 0.031(3) 0.037(2) 0.001(2) -0.015(2) -0.010(3)
C15Q 0.060(3) 0.051(3) 0.052(3) 0.008(2) -0.029(2) -0.021(2)
C16Q 0.066(3) 0.053(3) 0.048(3) 0.002(3) -0.030(3) -0.008(2)
O5S 0.071(3) 0.084(4) 0.071(3) 0.011(2) -0.048(2) -0.027(2)
C17S 0.058(4) 0.068(5) 0.061(5) 0.008(4) -0.025(4) -0.021(3)
C18S 0.058(5) 0.091(5) 0.092(5) 0.006(4) -0.050(4) -0.014(4)
C19S 0.062(4) 0.093(6) 0.055(3) 0.005(4) -0.033(3) -0.031(4)
C20S 0.064(4) 0.083(6) 0.064(4) 0.004(4) -0.033(3) -0.022(3)
O5Q 0.071(3) 0.084(4) 0.071(3) 0.011(2) -0.048(2) -0.027(2)
C17Q 0.058(4) 0.068(5) 0.061(5) 0.008(4) -0.025(4) -0.021(3)
C18Q 0.058(5) 0.091(5) 0.092(5) 0.006(4) -0.050(4) -0.014(4)
C19Q 0.062(4) 0.093(6) 0.055(3) 0.005(4) -0.033(3) -0.031(4)
C20Q 0.064(4) 0.083(6) 0.064(4) 0.004(4) -0.033(3) -0.022(3)
O6S 0.042(2) 0.059(3) 0.068(4) -0.011(3) -0.021(3) -0.018(2)
C21S 0.042(4) 0.056(3) 0.048(4) 0.000(3) -0.022(3) -0.013(3)
C22S 0.036(3) 0.031(3) 0.050(4) -0.002(3) -0.018(3) -0.009(3)
C23S 0.051(2) 0.054(5) 0.049(4) 0.000(3) -0.024(3) -0.022(3)
C24S 0.050(3) 0.062(5) 0.064(4) 0.014(3) -0.032(3) -0.021(3)
O6Q 0.042(2) 0.059(3) 0.068(4) -0.011(3) -0.021(3) -0.018(2)
C21Q 0.042(4) 0.056(3) 0.048(4) 0.000(3) -0.022(3) -0.013(3)
C22Q 0.036(3) 0.031(3) 0.050(4) -0.002(3) -0.018(3) -0.009(3)
C23Q 0.051(2) 0.054(5) 0.049(4) 0.000(3) -0.024(3) -0.022(3)
C24Q 0.050(3) 0.062(5) 0.064(4) 0.014(3) -0.032(3) -0.021(3)
O7S 0.143(4) 0.193(7) 0.167(5) -0.017(5) -0.041(4) -0.071(5)
C25S 0.134(6) 0.199(7) 0.120(6) 0.041(5) -0.059(5) -0.054(5)
C26S 0.106(5) 0.153(7) 0.107(5) 0.027(5) -0.054(4) -0.040(5)
C27S 0.131(6) 0.150(7) 0.169(7) -0.014(6) -0.033(5) -0.053(5)
C28S 0.131(5) 0.189(8) 0.152(6) -0.014(5) -0.020(5) -0.090(5)
O7Q 0.143(4) 0.193(7) 0.167(5) -0.017(5) -0.041(4) -0.071(5)
C25Q 0.134(6) 0.199(7) 0.120(6) 0.041(5) -0.059(5) -0.054(5)
C26Q 0.106(5) 0.153(7) 0.107(5) 0.027(5) -0.054(4) -0.040(5)
C27Q 0.131(6) 0.150(7) 0.169(7) -0.014(6) -0.033(5) -0.053(5)
C28Q 0.131(5) 0.189(8) 0.152(6) -0.014(5) -0.020(5) -0.090(5)
O8S 0.127(5) 0.156(6) 0.160(6) 0.003(5) -0.031(4) -0.045(4)
C29S 0.132(7) 0.153(8) 0.152(7) -0.016(5) -0.050(5) -0.042(5)
C30S 0.124(6) 0.122(7) 0.123(6) -0.017(5) -0.040(5) -0.053(5)
C31S 0.069(4) 0.106(6) 0.102(5) -0.024(4) -0.021(4) -0.048(4)
C32S 0.103(5) 0.109(6) 0.093(6) -0.007(5) -0.032(4) -0.032(4)
O8Q 0.127(5) 0.156(6) 0.160(6) 0.003(5) -0.031(4) -0.045(4)
C29Q 0.132(7) 0.153(8) 0.152(7) -0.016(5) -0.050(5) -0.042(5)
C30Q 0.124(6) 0.122(7) 0.123(6) -0.017(5) -0.040(5) -0.053(5)
C31Q 0.069(4) 0.106(6) 0.102(5) -0.024(4) -0.021(4) -0.048(4)
C32Q 0.103(5) 0.109(6) 0.093(6) -0.007(5) -0.032(4) -0.032(4)
O8T 0.127(5) 0.156(6) 0.160(6) 0.003(5) -0.031(4) -0.045(4)
C29T 0.132(7) 0.153(8) 0.152(7) -0.016(5) -0.050(5) -0.042(5)
C30T 0.124(6) 0.122(7) 0.123(6) -0.017(5) -0.040(5) -0.053(5)
C31T 0.069(4) 0.106(6) 0.102(5) -0.024(4) -0.021(4) -0.048(4)
C32T 0.103(5) 0.109(6) 0.093(6) -0.007(5) -0.032(4) -0.032(4)

loop_
_atom_type_symbol
_atom_type_description
_atom_type_scat_dispersion_real
_atom_type_scat_dispersion_imag
_atom_type_scat_source
C C 0.0033 0.0016 'International Tables Vol C Tables 4.2.6.8 and 6.1.1.4'
H H 0.0000 0.0000 'International Tables Vol C Tables 4.2.6.8 and 6.1.1.4'
N N 0.0061 0.0033 'International Tables Vol C Tables 4.2.6.8 and 6.1.1.4'
O O 0.0106 0.0060 'International Tables Vol C Tables 4.2.6.8 and 6.1.1.4'
Al Al 0.0645 0.0514 'International Tables Vol C Tables 4.2.6.8 and 6.1.1.4'

loop_
_geom_angle_atom_site_label_1
_geom_angle_atom_site_label_2
_geom_angle_atom_site_label_3
_geom_angle
_geom_angle_site_symmetry_1
_geom_angle_site_symmetry_3
_geom_angle_publ_flag
O4 Al1 O2 94.60(9) . . ?
O4 Al1 O3 87.15(9) . . ?
O2 Al1 O3 89.20(9) . . ?
O4 Al1 O1 88.98(9) . . ?
O2 Al1 O1 87.38(8) . . ?
O3 Al1 O1 174.62(9) . . ?
O4 Al1 N2 91.43(9) . . ?
O2 Al1 N2 172.24(10) . . ?
O3 Al1 N2 95.98(9) . . ?
O1 Al1 N2 87.85(9) . . ?
O4 Al1 N1 172.10(10) . . ?
O2 Al1 N1 91.68(9) . . ?
O3 Al1 N1 88.14(9) . . ?
O1 Al1 N1 96.11(9) . . ?
N2 Al1 N1 82.74(9) . . ?
C79 O1 Al1 126.11(18) . . ?
C86 O2 Al1 129.92(17) . . ?
C93 O3 Al1 126.73(19) . . ?
C100 O4 Al1 130.57(18) . . ?
C1 N1 C13 118.9(2) . . ?
C1 N1 Al1 111.33(17) . . ?
C13 N1 Al1 129.28(18) . . ?
C2 N2 C46 118.4(2) . . ?
C2 N2 Al1 111.68(17) . . ?
C46 N2 Al1 129.69(18) . . ?
C79 N3 C86 122.6(2) . . ?
C79 N3 C80 120.1(2) . . ?
C86 N3 C80 117.3(2) . . ?
C86 N4 C87' 121.0(8) . . ?
C86 N4 C87 114.0(6) . . ?
C93 N5 C100 122.8(2) . . ?
C93 N5 C94 119.9(2) . . ?
C100 N5 C94 117.2(2) . . ?
C100 N6 C101 115.8(2) . . ?
N1 C1 C2 117.2(3) . . ?
N1 C1 C5 134.9(2) . . ?
C2 C1 C5 107.9(2) . . ?
N2 C2 C1 117.1(2) . . ?
N2 C2 C3 134.5(2) . . ?
C1 C2 C3 108.4(2) . . ?
C12 C3 C4 118.3(3) . . ?
C12 C3 C2 136.0(3) . . ?
C4 C3 C2 105.7(2) . . ?
C9 C4 C3 123.5(3) . . ?
C9 C4 C5 124.4(3) . . ?
C3 C4 C5 112.1(3) . . ?
C6 C5 C4 118.2(3) . . ?
C6 C5 C1 136.0(3) . . ?
C4 C5 C1 105.8(2) . . ?
C5 C6 C7 118.3(3) . . ?
C5 C6 H6A 120.9 . . ?
C7 C6 H6A 120.9 . . ?
C8 C7 C6 123.7(3) . . ?
C8 C7 H7A 118.2 . . ?
C6 C7 H7A 118.2 . . ?
C7 C8 C9 119.2(3) . . ?
C7 C8 H8A 120.4 . . ?
C9 C8 H8A 120.4 . . ?
C4 C9 C10 117.0(3) . . ?
C4 C9 C8 116.2(3) . . ?
C10 C9 C8 126.7(3) . . ?
C11 C10 C9 119.7(3) . . ?
C11 C10 H10A 120.2 . . ?
C9 C10 H10A 120.2 . . ?
C10 C11 C12 122.5(3) . . ?
C10 C11 H11A 118.8 . . ?
C12 C11 H11A 118.8 . . ?
C3 C12 C11 119.0(3) . . ?
C3 C12 H12A 120.5 . . ?
C11 C12 H12A 120.5 . . ?
C18 C13 C14 119.4(2) . . ?
C18 C13 N1 121.4(2) . . ?
C14 C13 N1 119.2(2) . . ?
C15 C14 C13 119.5(3) . . ?
C15 C14 C19 120.4(2) . . ?
C13 C14 C19 120.1(2) . . ?
C16 C15 C14 122.0(3) . . ?
C16 C15 H15A 119.0 . . ?
C14 C15 H15A 119.0 . . ?
C17 C16 C15 117.7(3) . . ?
C17 C16 C32 121.4(3) . . ?
C15 C16 C32 120.8(3) . . ?
C16 C17 C18 122.9(3) . . ?
C16 C17 H17A 118.6 . . ?
C18 C17 H17A 118.6 . . ?
C17 C18 C13 118.6(2) . . ?
C17 C18 C33 117.6(2) . . ?
C13 C18 C33 123.8(2) . . ?
C20 C19 C14 111.7(2) . . ?
C20 C19 C26 112.8(2) . . ?
C14 C19 C26 112.7(2) . . ?
C20 C19 H19A 106.3 . . ?
C14 C19 H19A 106.3 . . ?
C26 C19 H19A 106.3 . . ?
C25 C20 C21 118.4(3) . . ?
C25 C20 C19 121.9(3) . . ?
C21 C20 C19 119.7(3) . . ?
C22 C21 C20 120.9(3) . . ?
C22 C21 H21A 119.5 . . ?
C20 C21 H21A 119.5 . . ?
C23 C22 C21 120.5(3) . . ?
C23 C22 H22A 119.7 . . ?
C21 C22 H22A 119.7 . . ?
C22 C23 C24 119.3(3) . . ?
C22 C23 H23A 120.3 . . ?
C24 C23 H23A 120.3 . . ?
C23 C24 C25 120.0(3) . . ?
C23 C24 H24A 120.0 . . ?
C25 C24 H24A 120.0 . . ?
C20 C25 C24 120.9(3) . . ?
C20 C25 H25A 119.6 . . ?
C24 C25 H25A 119.6 . . ?
C27 C26 C31 118.2(3) . . ?
C27 C26 C19 123.2(3) . . ?
C31 C26 C19 118.6(3) . . ?
C26 C27 C28 120.7(3) . . ?
C26 C27 H27A 119.7 . . ?
C28 C27 H27A 119.7 . . ?
C29 C28 C27 120.6(3) . . ?
C29 C28 H28A 119.7 . . ?
C27 C28 H28A 119.7 . . ?
C28 C29 C30 119.2(3) . . ?
C28 C29 H29A 120.4 . . ?
C30 C29 H29A 120.4 . . ?
C31 C30 C29 120.3(3) . . ?
C31 C30 H30A 119.8 . . ?
C29 C30 H30A 119.8 . . ?
C30 C31 C26 121.0(3) . . ?
C30 C31 H31A 119.5 . . ?
C26 C31 H31A 119.5 . . ?
C16 C32 H32A 109.5 . . ?
C16 C32 H32B 109.5 . . ?
H32A C32 H32B 109.5 . . ?
C16 C32 H32C 109.5 . . ?
H32A C32 H32C 109.5 . . ?
H32B C32 H32C 109.5 . . ?
C18 C33 C40 113.1(2) . . ?
C18 C33 C34' 110.9(9) . . ?
C40 C33 C34' 109.4(7) . . ?
C18 C33 C34 112.1(6) . . ?
C40 C33 C34 113.6(5) . . ?
C18 C33 H33A 105.7 . . ?
C40 C33 H33A 105.7 . . ?
C34 C33 H33A 105.7 . . ?
C35 C34 C39 120.0 . . ?
C35 C34 C33 118.9(6) . . ?
C39 C34 C33 120.8(6) . . ?
C36 C35 C34 120.0 . . ?
C36 C35 H35A 120.0 . . ?
C34 C35 H35A 120.0 . . ?
C35 C36 C37 120.0 . . ?
C35 C36 H36A 120.0 . . ?
C37 C36 H36A 120.0 . . ?
C38 C37 C36 120.0 . . ?
C38 C37 H37A 120.0 . . ?
C36 C37 H37A 120.0 . . ?
C39 C38 C37 120.0 . . ?
C39 C38 H38A 120.0 . . ?
C37 C38 H38A 120.0 . . ?
C38 C39 C34 120.0 . . ?
C38 C39 H39A 120.0 . . ?
C34 C39 H39A 120.0 . . ?
C35' C34' C39' 120.0 . . ?
C35' C34' C33 119.3(9) . . ?
C39' C34' C33 120.6(9) . . ?
C34' C35' C36' 120.0 . . ?
C34' C35' H35B 120.0 . . ?
C36' C35' H35B 120.0 . . ?
C37' C36' C35' 120.0 . . ?
C37' C36' H36B 120.0 . . ?
C35' C36' H36B 120.0 . . ?
C36' C37' C38' 120.0 . . ?
C36' C37' H37B 120.0 . . ?
C38' C37' H37B 120.0 . . ?
C37' C38' C39' 120.0 . . ?
C37' C38' H38B 120.0 . . ?
C39' C38' H38B 120.0 . . ?
C38' C39' C34' 120.0 . . ?
C38' C39' H39B 120.0 . . ?
C34' C39' H39B 120.0 . . ?
C45 C40 C41 117.9(3) . . ?
C45 C40 C33 123.7(3) . . ?
C41 C40 C33 118.4(3) . . ?
C42 C41 C40 121.1(3) . . ?
C42 C41 H41A 119.5 . . ?
C40 C41 H41A 119.5 . . ?
C43 C42 C41 119.8(3) . . ?
C43 C42 H42A 120.1 . . ?
C41 C42 H42A 120.1 . . ?
C44 C43 C42 119.9(3) . . ?
C44 C43 H43A 120.0 . . ?
C42 C43 H43A 120.0 . . ?
C43 C44 C45 120.4(3) . . ?
C43 C44 H44A 119.8 . . ?
C45 C44 H44A 119.8 . . ?
C40 C45 C44 121.0(3) . . ?
C40 C45 H45A 119.5 . . ?
C44 C45 H45A 119.5 . . ?
C47 C46 C51 119.6(2) . . ?
C47 C46 N2 121.2(2) . . ?
C51 C46 N2 119.2(2) . . ?
C48 C47 C46 118.7(3) . . ?
C48 C47 C52 118.2(2) . . ?
C46 C47 C52 123.1(2) . . ?
C49 C48 C47 122.7(3) . . ?
C49 C48 H48A 118.7 . . ?
C47 C48 H48A 118.7 . . ?
C48 C49 C50 117.7(3) . . ?
C48 C49 C65 121.4(3) . . ?
C50 C49 C65 120.9(3) . . ?
C51 C50 C49 121.7(3) . . ?
C51 C50 H50A 119.2 . . ?
C49 C50 H50A 119.2 . . ?
C50 C51 C46 119.6(3) . . ?
C50 C51 C66 119.8(2) . . ?
C46 C51 C66 120.5(2) . . ?
C53 C52 C59 112.2(2) . . ?
C53 C52 C47 110.3(2) . . ?
C59 C52 C47 113.4(2) . . ?
C53 C52 H52A 106.9 . . ?
C59 C52 H52A 106.9 . . ?
C47 C52 H52A 106.9 . . ?
C54 C53 C58 117.7(3) . . ?
C54 C53 C52 120.4(3) . . ?
C58 C53 C52 121.8(3) . . ?
C53 C54 C55 121.2(3) . . ?
C53 C54 H54A 119.4 . . ?
C55 C54 H54A 119.4 . . ?
C56 C55 C54 120.3(3) . . ?
C56 C55 H55A 119.8 . . ?
C54 C55 H55A 119.8 . . ?
C55 C56 C57 119.2(3) . . ?
C55 C56 H56A 120.4 . . ?
C57 C56 H56A 120.4 . . ?
C56 C57 C58 120.7(3) . . ?
C56 C57 H57A 119.7 . . ?
C58 C57 H57A 119.7 . . ?
C57 C58 C53 120.8(3) . . ?
C57 C58 H58A 119.6 . . ?
C53 C58 H58A 119.6 . . ?
C60 C59 C64 117.6(3) . . ?
C60 C59 C52 123.9(3) . . ?
C64 C59 C52 118.4(3) . . ?
C59 C60 C61 121.4(3) . . ?
C59 C60 H60A 119.3 . . ?
C61 C60 H60A 119.3 . . ?
C62 C61 C60 120.1(3) . . ?
C62 C61 H61A 119.9 . . ?
C60 C61 H61A 119.9 . . ?
C61 C62 C63 119.7(3) . . ?
C61 C62 H62A 120.2 . . ?
C63 C62 H62A 120.2 . . ?
C62 C63 C64 119.8(3) . . ?
C62 C63 H63A 120.1 . . ?
C64 C63 H63A 120.1 . . ?
C63 C64 C59 121.3(3) . . ?
C63 C64 H64A 119.4 . . ?
C59 C64 H64A 119.4 . . ?
C49 C65 H65A 109.5 . . ?
C49 C65 H65B 109.5 . . ?
H65A C65 H65B 109.5 . . ?
C49 C65 H65C 109.5 . . ?
H65A C65 H65C 109.5 . . ?
H65B C65 H65C 109.5 . . ?
C73 C66 C67 113.6(2) . . ?
C73 C66 C51 110.9(2) . . ?
C67 C66 C51 112.3(2) . . ?
C73 C66 H66A 106.5 . . ?
C67 C66 H66A 106.5 . . ?
C51 C66 H66A 106.5 . . ?
C72 C67 C68 117.8(3) . . ?
C72 C67 C66 123.1(3) . . ?
C68 C67 C66 119.0(3) . . ?
C69 C68 C67 121.1(3) . . ?
C69 C68 H68A 119.4 . . ?
C67 C68 H68A 119.4 . . ?
C70 C69 C68 120.1(3) . . ?
C70 C69 H69A 119.9 . . ?
C68 C69 H69A 119.9 . . ?
C71 C70 C69 119.8(3) . . ?
C71 C70 H70A 120.1 . . ?
C69 C70 H70A 120.1 . . ?
C70 C71 C72 120.0(3) . . ?
C70 C71 H71A 120.0 . . ?
C72 C71 H71A 120.0 . . ?
C67 C72 C71 121.1(3) . . ?
C67 C72 H72A 119.5 . . ?
C71 C72 H72A 119.5 . . ?
C74 C73 C78 117.7(3) . . ?
C74 C73 C66 120.5(3) . . ?
C78 C73 C66 121.7(3) . . ?
C75 C74 C73 121.0(3) . . ?
C75 C74 H74A 119.5 . . ?
C73 C74 H74A 119.5 . . ?
C76 C75 C74 120.4(3) . . ?
C76 C75 H75A 119.8 . . ?
C74 C75 H75A 119.8 . . ?
C75 C76 C77 119.1(3) . . ?
C75 C76 H76A 120.4 . . ?
C77 C76 H76A 120.4 . . ?
C78 C77 C76 120.4(3) . . ?
C78 C77 H77A 119.8 . . ?
C76 C77 H77A 119.8 . . ?
C77 C78 C73 121.3(3) . . ?
C77 C78 H78A 119.3 . . ?
C73 C78 H78A 119.3 . . ?
O1 C79 N3 127.3(3) . . ?
O1 C79 H79 120.7(15) . . ?
N3 C79 H79 112.0(15) . . ?
N3 C80 C85 110.7(2) . . ?
N3 C80 C81 114.5(2) . . ?
C85 C80 C81 111.2(2) . . ?
N3 C80 H80A 106.6 . . ?
C85 C80 H80A 106.6 . . ?
C81 C80 H80A 106.6 . . ?
C82 C81 C80 108.4(2) . . ?
C82 C81 H81A 110.0 . . ?
C80 C81 H81A 110.0 . . ?
C82 C81 H81B 110.0 . . ?
C80 C81 H81B 110.0 . . ?
H81A C81 H81B 108.4 . . ?
C83 C82 C81 111.7(3) . . ?
C83 C82 H82A 109.3 . . ?
C81 C82 H82A 109.3 . . ?
C83 C82 H82B 109.3 . . ?
C81 C82 H82B 109.3 . . ?
H82A C82 H82B 107.9 . . ?
C82 C83 C84 111.4(3) . . ?
C82 C83 H83A 109.3 . . ?
C84 C83 H83A 109.4 . . ?
C82 C83 H83B 109.3 . . ?
C84 C83 H83B 109.3 . . ?
H83A C83 H83B 108.0 . . ?
C83 C84 C85 111.1(3) . . ?
C83 C84 H84A 109.4 . . ?
C85 C84 H84A 109.4 . . ?
C83 C84 H84B 109.4 . . ?
C85 C84 H84B 109.4 . . ?
H84A C84 H84B 108.0 . . ?
C80 C85 C84 109.8(2) . . ?
C80 C85 H85A 109.7 . . ?
C84 C85 H85A 109.7 . . ?
C80 C85 H85B 109.7 . . ?
C84 C85 H85B 109.7 . . ?
H85A C85 H85B 108.2 . . ?
N4 C86 O2 128.7(3) . . ?
N4 C86 N3 115.0(3) . . ?
O2 C86 N3 116.3(2) . . ?
N4 C87 C92 106.1(9) . . ?
N4 C87 C88 115.3(9) . . ?
C92 C87 C88 109.5(8) . . ?
N4 C87 H87A 108.6 . . ?
C92 C87 H87A 108.6 . . ?
C88 C87 H87A 108.6 . . ?
C89 C88 C87 110.4(11) . . ?
C89 C88 H88A 109.6 . . ?
C87 C88 H88A 109.6 . . ?
C89 C88 H88B 109.6 . . ?
C87 C88 H88B 109.6 . . ?
H88A C88 H88B 108.1 . . ?
C88 C89 C90 111.3(9) . . ?
C88 C89 H89A 109.4 . . ?
C90 C89 H89A 109.4 . . ?
C88 C89 H89B 109.4 . . ?
C90 C89 H89B 109.4 . . ?
H89A C89 H89B 108.0 . . ?
C91 C90 C89 112.1(10) . . ?
C91 C90 H90A 109.2 . . ?
C89 C90 H90A 109.2 . . ?
C91 C90 H90B 109.2 . . ?
C89 C90 H90B 109.2 . . ?
H90A C90 H90B 107.9 . . ?
C90 C91 C92 110.4(8) . . ?
C90 C91 H91A 109.6 . . ?
C92 C91 H91A 109.6 . . ?
C90 C91 H91B 109.6 . . ?
C92 C91 H91B 109.6 . . ?
H91A C91 H91B 108.1 . . ?
C87 C92 C91 112.1(11) . . ?
C87 C92 H92A 109.2 . . ?
C91 C92 H92A 109.2 . . ?
C87 C92 H92B 109.2 . . ?
C91 C92 H92B 109.2 . . ?
H92A C92 H92B 107.9 . . ?
N4 C87' C92' 110.0(11) . . ?
N4 C87' C88' 103.7(12) . . ?
C92' C87' C88' 110.5(11) . . ?
N4 C87' H87B 110.9 . . ?
C92' C87' H87B 110.9 . . ?
C88' C87' H87B 110.9 . . ?
C89' C88' C87' 114.5(14) . . ?
C89' C88' H88C 108.6 . . ?
C87' C88' H88C 108.6 . . ?
C89' C88' H88D 108.6 . . ?
C87' C88' H88D 108.6 . . ?
H88C C88' H88D 107.6 . . ?
C88' C89' C90' 109.5(12) . . ?
C88' C89' H89C 109.8 . . ?
C90' C89' H89C 109.8 . . ?
C88' C89' H89D 109.8 . . ?
C90' C89' H89D 109.8 . . ?
H89C C89' H89D 108.2 . . ?
C91' C90' C89' 111.1(13) . . ?
C91' C90' H90C 109.4 . . ?
C89' C90' H90C 109.4 . . ?
C91' C90' H90D 109.4 . . ?
C89' C90' H90D 109.4 . . ?
H90C C90' H90D 108.0 . . ?
C90' C91' C92' 111.5(11) . . ?
C90' C91' H91C 109.3 . . ?
C92' C91' H91C 109.3 . . ?
C90' C91' H91D 109.3 . . ?
C92' C91' H91D 109.3 . . ?
H91C C91' H91D 108.0 . . ?
C87' C92' C91' 111.4(14) . . ?
C87' C92' H92C 109.3 . . ?
C91' C92' H92C 109.3 . . ?
C87' C92' H92D 109.3 . . ?
C91' C92' H92D 109.3 . . ?
H92C C92' H92D 108.0 . . ?
O3 C93 N5 126.9(3) . . ?
O3 C93 H93 118.0(16) . . ?
N5 C93 H93 115.0(16) . . ?
N5 C94 C95 112.1(2) . . ?
N5 C94 C99 113.5(2) . . ?
C95 C94 C99 110.9(2) . . ?
N5 C94 H94A 106.6 . . ?
C95 C94 H94A 106.6 . . ?
C99 C94 H94A 106.6 . . ?
C94 C95 C96 109.7(2) . . ?
C94 C95 H95A 109.7 . . ?
C96 C95 H95A 109.7 . . ?
C94 C95 H95B 109.7 . . ?
C96 C95 H95B 109.7 . . ?
H95A C95 H95B 108.2 . . ?
C95 C96 C97 111.1(3) . . ?
C95 C96 H96A 109.4 . . ?
C97 C96 H96A 109.4 . . ?
C95 C96 H96B 109.4 . . ?
C97 C96 H96B 109.4 . . ?
H96A C96 H96B 108.0 . . ?
C98 C97 C96 111.3(3) . . ?
C98 C97 H97A 109.4 . . ?
C96 C97 H97A 109.4 . . ?
C98 C97 H97B 109.4 . . ?
C96 C97 H97B 109.4 . . ?
H97A C97 H97B 108.0 . . ?
C97 C98 C99 111.0(3) . . ?
C97 C98 H98A 109.4 . . ?
C99 C98 H98A 109.4 . . ?
C97 C98 H98B 109.4 . . ?
C99 C98 H98B 109.4 . . ?
H98A C98 H98B 108.0 . . ?
C94 C99 C98 108.0(3) . . ?
C94 C99 H99A 110.1 . . ?
C98 C99 H99A 110.1 . . ?
C94 C99 H99B 110.1 . . ?
C98 C99 H99B 110.1 . . ?
H99A C99 H99B 108.4 . . ?
N6 C100 O4 128.9(3) . . ?
N6 C100 N5 114.9(2) . . ?
O4 C100 N5 116.2(2) . . ?
N6 C101 C102 107.9(2) . . ?
N6 C101 C106 109.9(2) . . ?
C102 C101 C106 110.5(3) . . ?
N6 C101 H10B 109.5 . . ?
C102 C101 H10B 109.5 . . ?
C106 C101 H10B 109.5 . . ?
C101 C102 C103 112.1(3) . . ?
C101 C102 H10C 109.2 . . ?
C103 C102 H10C 109.2 . . ?
C101 C102 H10D 109.2 . . ?
C103 C102 H10D 109.2 . . ?
H10C C102 H10D 107.9 . . ?
C104 C103 C102 110.9(3) . . ?
C104 C103 H10E 109.5 . . ?
C102 C103 H10E 109.5 . . ?
C104 C103 H10F 109.5 . . ?
C102 C103 H10F 109.5 . . ?
H10E C103 H10F 108.0 . . ?
C105 C104 C103 111.5(3) . . ?
C105 C104 H10G 109.3 . . ?
C103 C104 H10G 109.3 . . ?
C105 C104 H10H 109.3 . . ?
C103 C104 H10H 109.3 . . ?
H10G C104 H10H 108.0 . . ?
C104 C105 C106 111.4(3) . . ?
C104 C105 H10I 109.4 . . ?
C106 C105 H10I 109.4 . . ?
C104 C105 H10J 109.4 . . ?
C106 C105 H10J 109.4 . . ?
H10I C105 H10J 108.0 . . ?
C105 C106 C101 111.5(3) . . ?
C105 C106 H10K 109.3 . . ?
C101 C106 H10K 109.3 . . ?
C105 C106 H10L 109.3 . . ?
C101 C106 H10L 109.3 . . ?
H10K C106 H10L 108.0 . . ?
C4S O1S C1S 110.5(16) . . ?
O1S C1S C2S 104.6(13) . . ?
O1S C1S H1SA 110.8 . . ?
C2S C1S H1SA 110.8 . . ?
O1S C1S H1SB 110.8 . . ?
C2S C1S H1SB 110.8 . . ?
H1SA C1S H1SB 108.9 . . ?
C1S C2S C3S 102.7(9) . . ?
C1S C2S H2SA 111.2 . . ?
C3S C2S H2SA 111.2 . . ?
C1S C2S H2SB 111.2 . . ?
C3S C2S H2SB 111.2 . . ?
H2SA C2S H2SB 109.1 . . ?
C4S C3S C2S 102.5(11) . . ?
C4S C3S H3SA 111.3 . . ?
C2S C3S H3SA 111.3 . . ?
C4S C3S H3SB 111.3 . . ?
C2S C3S H3SB 111.3 . . ?
H3SA C3S H3SB 109.2 . . ?
O1S C4S C3S 106.4(15) . . ?
O1S C4S H4SA 110.5 . . ?
C3S C4S H4SA 110.5 . . ?
O1S C4S H4SB 110.5 . . ?
C3S C4S H4SB 110.5 . . ?
H4SA C4S H4SB 108.6 . . ?
C4Q O1Q C1Q 107(2) . . ?
O1Q C1Q C2Q 103.1(18) . . ?
O1Q C1Q H1QA 111.1 . . ?
C2Q C1Q H1QA 111.1 . . ?
O1Q C1Q H1QB 111.1 . . ?
C2Q C1Q H1QB 111.1 . . ?
H1QA C1Q H1QB 109.1 . . ?
C1Q C2Q C3Q 98.3(17) . . ?
C1Q C2Q H2QA 112.1 . . ?
C3Q C2Q H2QA 112.1 . . ?
C1Q C2Q H2QB 112.1 . . ?
C3Q C2Q H2QB 112.1 . . ?
H2QA C2Q H2QB 109.7 . . ?
C4Q C3Q C2Q 94.6(17) . . ?
C4Q C3Q H3QA 112.8 . . ?
C2Q C3Q H3QA 112.8 . . ?
C4Q C3Q H3QB 112.8 . . ?
C2Q C3Q H3QB 112.8 . . ?
H3QA C3Q H3QB 110.3 . . ?
O1Q C4Q C3Q 104(2) . . ?
O1Q C4Q H4QA 110.9 . . ?
C3Q C4Q H4QA 110.9 . . ?
O1Q C4Q H4QB 110.9 . . ?
C3Q C4Q H4QB 110.9 . . ?
H4QA C4Q H4QB 108.9 . . ?
C8S O2S C5S 108.7(4) . . ?
O2S C5S C6S 109.6(5) . . ?
O2S C5S H5SA 109.8 . . ?
C6S C5S H5SA 109.8 . . ?
O2S C5S H5SB 109.8 . . ?
C6S C5S H5SB 109.8 . . ?
H5SA C5S H5SB 108.2 . . ?
C5S C6S C7S 102.8(5) . . ?
C5S C6S H6SA 111.2 . . ?
C7S C6S H6SA 111.2 . . ?
C5S C6S H6SB 111.2 . . ?
C7S C6S H6SB 111.2 . . ?
H6SA C6S H6SB 109.1 . . ?
C6S C7S C8S 104.1(4) . . ?
C6S C7S H7SA 110.9 . . ?
C8S C7S H7SA 110.9 . . ?
C6S C7S H7SB 110.9 . . ?
C8S C7S H7SB 110.9 . . ?
H7SA C7S H7SB 109.0 . . ?
O2S C8S C7S 106.2(4) . . ?
O2S C8S H8SA 110.5 . . ?
C7S C8S H8SA 110.5 . . ?
O2S C8S H8SB 110.5 . . ?
C7S C8S H8SB 110.5 . . ?
H8SA C8S H8SB 108.7 . . ?
C5Q O2Q C8Q 106(2) . . ?
C5Q O2Q C6Q 51.0(10) . . ?
C8Q O2Q C6Q 74.6(14) . . ?
O2Q C5Q C6Q 81.2(19) . . ?
O2Q C5Q H5QA 115.1 . . ?
C6Q C5Q H5QA 115.1 . . ?
O2Q C5Q H5QB 115.1 . . ?
C6Q C5Q H5QB 115.1 . . ?
H5QA C5Q H5QB 112.1 . . ?
C5Q C6Q C7Q 120(3) . . ?
C5Q C6Q O2Q 47.9(9) . . ?
C7Q C6Q O2Q 88.4(17) . . ?
C5Q C6Q H6QA 107.2 . . ?
C7Q C6Q H6QA 107.2 . . ?
O2Q C6Q H6QA 155.0 . . ?
C5Q C6Q H6QB 107.2 . . ?
C7Q C6Q H6QB 107.2 . . ?
O2Q C6Q H6QB 86.1 . . ?
H6QA C6Q H6QB 106.8 . . ?
C6Q C7Q C8Q 86.4(19) . . ?
C6Q C7Q H7QA 114.3 . . ?
C8Q C7Q H7QA 114.3 . . ?
C6Q C7Q H7QB 114.3 . . ?
C8Q C7Q H7QB 114.3 . . ?
H7QA C7Q H7QB 111.4 . . ?
O2Q C8Q C7Q 109.1(17) . . ?
O2Q C8Q H8QA 109.9 . . ?
C7Q C8Q H8QA 109.9 . . ?
O2Q C8Q H8QB 109.9 . . ?
C7Q C8Q H8QB 109.9 . . ?
H8QA C8Q H8QB 108.3 . . ?
C9S O3S C12S 107.7(3) . . ?
O3S C9S C10S 107.4(3) . . ?
O3S C9S H9SA 110.2 . . ?
C10S C9S H9SA 110.2 . . ?
O3S C9S H9SB 110.2 . . ?
C10S C9S H9SB 110.2 . . ?
H9SA C9S H9SB 108.5 . . ?
C11S C10S C9S 105.9(3) . . ?
C11S C10S H10M 110.6 . . ?
C9S C10S H10M 110.6 . . ?
C11S C10S H10N 110.6 . . ?
C9S C10S H10N 110.6 . . ?
H10M C10S H10N 108.7 . . ?
C12S C11S C10S 103.1(3) . . ?
C12S C11S H11B 111.2 . . ?
C10S C11S H11B 111.2 . . ?
C12S C11S H11C 111.2 . . ?
C10S C11S H11C 111.2 . . ?
H11B C11S H11C 109.1 . . ?
O3S C12S C11S 106.5(3) . . ?
O3S C12S H12B 110.4 . . ?
C11S C12S H12B 110.4 . . ?
O3S C12S H12C 110.4 . . ?
C11S C12S H12C 110.4 . . ?
H12B C12S H12C 108.6 . . ?
C12Q O3Q C9Q 106.5(18) . . ?
O3Q C9Q C10Q 107.5(16) . . ?
O3Q C9Q H9QA 110.2 . . ?
C10Q C9Q H9QA 110.2 . . ?
O3Q C9Q H9QB 110.2 . . ?
C10Q C9Q H9QB 110.2 . . ?
H9QA C9Q H9QB 108.5 . . ?
C9Q C10Q C11Q 106.1(16) . . ?
C9Q C10Q H10O 110.5 . . ?
C11Q C10Q H10O 110.5 . . ?
C9Q C10Q H10P 110.5 . . ?
C11Q C10Q H10P 110.5 . . ?
H10O C10Q H10P 108.7 . . ?
C12Q C11Q C10Q 102.4(17) . . ?
C12Q C11Q H11D 111.3 . . ?
C10Q C11Q H11D 111.3 . . ?
C12Q C11Q H11E 111.3 . . ?
C10Q C11Q H11E 111.3 . . ?
H11D C11Q H11E 109.2 . . ?
O3Q C12Q C11Q 106.7(18) . . ?
O3Q C12Q H12D 110.4 . . ?
C11Q C12Q H12D 110.4 . . ?
O3Q C12Q H12E 110.4 . . ?
C11Q C12Q H12E 110.4 . . ?
H12D C12Q H12E 108.6 . . ?
C16S O4S C13S 109.1(4) . . ?
O4S C13S C14S 105.3(4) . . ?
O4S C13S H13A 110.7 . . ?
C14S C13S H13A 110.7 . . ?
O4S C13S H13B 110.7 . . ?
C14S C13S H13B 110.7 . . ?
H13A C13S H13B 108.8 . . ?
C13S C14S C15S 101.6(3) . . ?
C13S C14S H14A 111.4 . . ?
C15S C14S H14A 111.4 . . ?
C13S C14S H14B 111.4 . . ?
C15S C14S H14B 111.4 . . ?
H14A C14S H14B 109.3 . . ?
C14S C15S C16S 103.0(4) . . ?
C14S C15S H15B 111.2 . . ?
C16S C15S H15B 111.2 . . ?
C14S C15S H15C 111.2 . . ?
C16S C15S H15C 111.2 . . ?
H15B C15S H15C 109.1 . . ?
O4S C16S C15S 106.5(4) . . ?
O4S C16S H16A 110.4 . . ?
C15S C16S H16A 110.4 . . ?
O4S C16S H16B 110.4 . . ?
C15S C16S H16B 110.4 . . ?
H16A C16S H16B 108.6 . . ?
C16Q O4Q C13Q 109.6(17) . . ?
O4Q C13Q C14Q 106.7(17) . . ?
O4Q C13Q H13C 110.4 . . ?
C14Q C13Q H13C 110.4 . . ?
O4Q C13Q H13D 110.4 . . ?
C14Q C13Q H13D 110.4 . . ?
H13C C13Q H13D 108.6 . . ?
C15Q C14Q C13Q 99.8(17) . . ?
C15Q C14Q H14C 111.8 . . ?
C13Q C14Q H14C 111.8 . . ?
C15Q C14Q H14D 111.8 . . ?
C13Q C14Q H14D 111.8 . . ?
H14C C14Q H14D 109.5 . . ?
C14Q C15Q C16Q 102.7(18) . . ?
C14Q C15Q H15D 111.2 . . ?
C16Q C15Q H15D 111.2 . . ?
C14Q C15Q H15E 111.2 . . ?
C16Q C15Q H15E 111.2 . . ?
H15D C15Q H15E 109.1 . . ?
O4Q C16Q C15Q 103.0(16) . . ?
O4Q C16Q H16C 111.2 . . ?
C15Q C16Q H16C 111.2 . . ?
O4Q C16Q H16D 111.2 . . ?
C15Q C16Q H16D 111.2 . . ?
H16C C16Q H16D 109.1 . . ?
C17S O5S C20S 108.6(9) . . ?
O5S C17S C18S 106.6(8) . . ?
O5S C17S H17B 110.4 . . ?
C18S C17S H17B 110.4 . . ?
O5S C17S H17C 110.4 . . ?
C18S C17S H17C 110.4 . . ?
H17B C17S H17C 108.6 . . ?
C17S C18S C19S 100.6(7) . . ?
C17S C18S H18A 111.7 . . ?
C19S C18S H18A 111.7 . . ?
C17S C18S H18B 111.7 . . ?
C19S C18S H18B 111.7 . . ?
H18A C18S H18B 109.4 . . ?
C20S C19S C18S 108.2(7) . . ?
C20S C19S H19B 110.1 . . ?
C18S C19S H19B 110.1 . . ?
C20S C19S H19C 110.1 . . ?
C18S C19S H19C 110.1 . . ?
H19B C19S H19C 108.4 . . ?
O5S C20S C19S 105.2(8) . . ?
O5S C20S H20A 110.7 . . ?
C19S C20S H20A 110.7 . . ?
O5S C20S H20B 110.7 . . ?
C19S C20S H20B 110.7 . . ?
H20A C20S H20B 108.8 . . ?
C20Q O5Q C17Q 106.1(16) . . ?
O5Q C17Q C18Q 102.7(16) . . ?
O5Q C17Q H17D 111.2 . . ?
C18Q C17Q H17D 111.2 . . ?
O5Q C17Q H17E 111.2 . . ?
C18Q C17Q H17E 111.2 . . ?
H17D C17Q H17E 109.1 . . ?
C19Q C18Q C17Q 114.9(15) . . ?
C19Q C18Q H18C 108.5 . . ?
C17Q C18Q H18C 108.5 . . ?
C19Q C18Q H18D 108.5 . . ?
C17Q C18Q H18D 108.5 . . ?
H18C C18Q H18D 107.5 . . ?
C20Q C19Q C18Q 94.7(13) . . ?
C20Q C19Q H19D 112.8 . . ?
C18Q C19Q H19D 112.8 . . ?
C20Q C19Q H19E 112.8 . . ?
C18Q C19Q H19E 112.8 . . ?
H19D C19Q H19E 110.2 . . ?
O5Q C20Q C19Q 114.2(15) . . ?
O5Q C20Q H20C 108.7 . . ?
C19Q C20Q H20C 108.7 . . ?
O5Q C20Q H20D 108.7 . . ?
C19Q C20Q H20D 108.7 . . ?
H20C C20Q H20D 107.6 . . ?
C24S O6S C21S 107.8(4) . . ?
O6S C21S C22S 105.5(5) . . ?
O6S C21S H21B 110.6 . . ?
C22S C21S H21B 110.6 . . ?
O6S C21S H21C 110.6 . . ?
C22S C21S H21C 110.6 . . ?
H21B C21S H21C 108.8 . . ?
C21S C22S C23S 102.0(5) . . ?
C21S C22S H22B 111.4 . . ?
C23S C22S H22B 111.4 . . ?
C21S C22S H22C 111.4 . . ?
C23S C22S H22C 111.4 . . ?
H22B C22S H22C 109.2 . . ?
C24S C23S C22S 103.8(5) . . ?
C24S C23S H23B 111.0 . . ?
C22S C23S H23B 111.0 . . ?
C24S C23S H23C 111.0 . . ?
C22S C23S H23C 111.0 . . ?
H23B C23S H23C 109.0 . . ?
O6S C24S C23S 108.2(5) . . ?
O6S C24S H24B 110.1 . . ?
C23S C24S H24B 110.1 . . ?
O6S C24S H24C 110.1 . . ?
C23S C24S H24C 110.1 . . ?
H24B C24S H24C 108.4 . . ?
C24Q O6Q C21Q 104.7(13) . . ?
O6Q C21Q C22Q 104.9(14) . . ?
O6Q C21Q H21D 110.8 . . ?
C22Q C21Q H21D 110.8 . . ?
O6Q C21Q H21E 110.8 . . ?
C22Q C21Q H21E 110.8 . . ?
H21D C21Q H21E 108.8 . . ?
C21Q C22Q C23Q 103.6(14) . . ?
C21Q C22Q H22D 111.0 . . ?
C23Q C22Q H22D 111.0 . . ?
C21Q C22Q H22E 111.0 . . ?
C23Q C22Q H22E 111.0 . . ?
H22D C22Q H22E 109.0 . . ?
C24Q C23Q C22Q 104.2(12) . . ?
C24Q C23Q H23D 110.9 . . ?
C22Q C23Q H23D 110.9 . . ?
C24Q C23Q H23E 110.9 . . ?
C22Q C23Q H23E 110.9 . . ?
H23D C23Q H23E 108.9 . . ?
O6Q C24Q C23Q 108.3(13) . . ?
O6Q C24Q H24D 110.0 . . ?
C23Q C24Q H24D 110.0 . . ?
O6Q C24Q H24E 110.0 . . ?
C23Q C24Q H24E 110.0 . . ?
H24D C24Q H24E 108.4 . . ?
C28S O7S C25S 103.6(17) . . ?
O7S C25S C26S 93.0(13) . . ?
O7S C25S H25B 113.1 . . ?
C26S C25S H25B 113.1 . . ?
O7S C25S H25C 113.1 . . ?
C26S C25S H25C 113.1 . . ?
H25B C25S H25C 110.5 . . ?
C27S C26S C25S 112.9(14) . . ?
C27S C26S H26A 109.0 . . ?
C25S C26S H26A 109.0 . . ?
C27S C26S H26B 109.0 . . ?
C25S C26S H26B 109.0 . . ?
H26A C26S H26B 107.8 . . ?
C26S C27S C28S 96.2(14) . . ?
C26S C27S H27B 112.5 . . ?
C28S C27S H27B 112.5 . . ?
C26S C27S H27C 112.5 . . ?
C28S C27S H27C 112.5 . . ?
H27B C27S H27C 110.0 . . ?
O7S C28S C27S 101.3(15) . . ?
O7S C28S H28B 111.5 . . ?
C27S C28S H28B 111.5 . . ?
O7S C28S H28C 111.5 . . ?
C27S C28S H28C 111.5 . . ?
H28B C28S H28C 109.3 . . ?
C25Q O7Q C28Q 109.6(8) . . ?
O7Q C25Q C26Q 107.8(7) . . ?
O7Q C25Q H25D 110.1 . . ?
C26Q C25Q H25D 110.1 . . ?
O7Q C25Q H25E 110.1 . . ?
C26Q C25Q H25E 110.1 . . ?
H25D C25Q H25E 108.5 . . ?
C25Q C26Q C27Q 104.9(7) . . ?
C25Q C26Q H26C 110.8 . . ?
C27Q C26Q H26C 110.8 . . ?
C25Q C26Q H26D 110.8 . . ?
C27Q C26Q H26D 110.8 . . ?
H26C C26Q H26D 108.8 . . ?
C28Q C27Q C26Q 104.3(8) . . ?
C28Q C27Q H27D 110.9 . . ?
C26Q C27Q H27D 110.9 . . ?
C28Q C27Q H27E 110.9 . . ?
C26Q C27Q H27E 110.9 . . ?
H27D C27Q H27E 108.9 . . ?
O7Q C28Q C27Q 106.0(8) . . ?
O7Q C28Q H28D 110.5 . . ?
C27Q C28Q H28D 110.5 . . ?
O7Q C28Q H28E 110.5 . . ?
C27Q C28Q H28E 110.5 . . ?
H28D C28Q H28E 108.7 . . ?
C32S O8S C29S 108.5(11) . . ?
O8S C29S C30S 98.7(10) . . ?
O8S C29S H29B 112.0 . . ?
C30S C29S H29B 112.0 . . ?
O8S C29S H29C 112.0 . . ?
C30S C29S H29C 112.0 . . ?
H29B C29S H29C 109.7 . . ?
C29S C30S C31S 98.5(8) . . ?
C29S C30S H30B 112.1 . . ?
C31S C30S H30B 112.1 . . ?
C29S C30S H30C 112.1 . . ?
C31S C30S H30C 112.1 . . ?
H30B C30S H30C 109.7 . . ?
C30S C31S C32S 91.9(8) . . ?
C30S C31S H31B 113.3 . . ?
C32S C31S H31B 113.3 . . ?
C30S C31S H31C 113.3 . . ?
C32S C31S H31C 113.3 . . ?
H31B C31S H31C 110.6 . . ?
O8S C32S C31S 103.5(8) . . ?
O8S C32S H32D 111.1 . . ?
C31S C32S H32D 111.1 . . ?
O8S C32S H32E 111.1 . . ?
C31S C32S H32E 111.1 . . ?
H32D C32S H32E 109.0 . . ?
C29Q O8Q C32Q 109.6(17) . . ?
O8Q C29Q C30Q 93.2(14) . . ?
O8Q C29Q H29D 113.1 . . ?
C30Q C29Q H29D 113.1 . . ?
O8Q C29Q H29E 113.1 . . ?
C30Q C29Q H29E 113.1 . . ?
H29D C29Q H29E 110.5 . . ?
C29Q C30Q C31Q 109.0(13) . . ?
C29Q C30Q H30D 109.9 . . ?
C31Q C30Q H30D 109.9 . . ?
C29Q C30Q H30E 109.9 . . ?
C31Q C30Q H30E 109.9 . . ?
H30D C30Q H30E 108.3 . . ?
C32Q C31Q C30Q 103.4(12) . . ?
C32Q C31Q H31D 111.1 . . ?
C30Q C31Q H31D 111.1 . . ?
C32Q C31Q H31E 111.1 . . ?
C30Q C31Q H31E 111.1 . . ?
H31D C31Q H31E 109.0 . . ?
O8Q C32Q C31Q 95.7(13) . . ?
O8Q C32Q H32F 112.6 . . ?
C31Q C32Q H32F 112.6 . . ?
O8Q C32Q H32G 112.6 . . ?
C31Q C32Q H32G 112.6 . . ?
H32F C32Q H32G 110.1 . . ?
C32T O8T C29T 112.7(15) . . ?
O8T C29T C30T 97.3(12) . . ?
O8T C29T H29F 112.3 . . ?
C30T C29T H29F 112.3 . . ?
O8T C29T H29G 112.3 . . ?
C30T C29T H29G 112.3 . . ?
H29F C29T H29G 109.9 . . ?
C29T C30T C31T 114.7(13) . . ?
C29T C30T H30F 108.6 . . ?
C31T C30T H30F 108.6 . . ?
C29T C30T H30G 108.6 . . ?
C31T C30T H30G 108.6 . . ?
H30F C30T H30G 107.6 . . ?
C30T C31T C32T 97.0(13) . . ?
C30T C31T H31F 112.4 . . ?
C32T C31T H31F 112.4 . . ?
C30T C31T H31G 112.4 . . ?
C32T C31T H31G 112.4 . . ?
H31F C31T H31G 109.9 . . ?
O8T C32T C31T 104.0(12) . . ?
O8T C32T H32H 111.0 . . ?
C31T C32T H32H 111.0 . . ?
O8T C32T H32I 111.0 . . ?
C31T C32T H32I 111.0 . . ?
H32H C32T H32I 109.0 . . ?

loop_
_geom_bond_atom_site_label_1
_geom_bond_atom_site_label_2
_geom_bond_distance
_geom_bond_site_symmetry_2
_geom_bond_publ_flag
Al1 O4 1.844(2) . ?
Al1 O2 1.846(2) . ?
Al1 O3 1.911(2) . ?
Al1 O1 1.913(2) . ?
Al1 N2 2.008(2) . ?
Al1 N1 2.014(2) . ?
O1 C79 1.256(3) . ?
O2 C86 1.298(3) . ?
O3 C93 1.259(3) . ?
O4 C100 1.295(3) . ?
N1 C1 1.335(4) . ?
N1 C13 1.441(3) . ?
N2 C2 1.332(3) . ?
N2 C46 1.439(3) . ?
N3 C79 1.325(3) . ?
N3 C86 1.464(3) . ?
N3 C80 1.487(4) . ?
N4 C86 1.267(4) . ?
N4 C87' 1.463(5) . ?
N4 C87 1.465(5) . ?
N5 C93 1.322(4) . ?
N5 C100 1.461(3) . ?
N5 C94 1.491(3) . ?
N6 C100 1.275(4) . ?
N6 C101 1.473(4) . ?
C1 C2 1.443(4) . ?
C1 C5 1.464(4) . ?
C2 C3 1.463(4) . ?
C3 C12 1.372(4) . ?
C3 C4 1.418(4) . ?
C4 C9 1.385(4) . ?
C4 C5 1.424(4) . ?
C5 C6 1.380(4) . ?
C6 C7 1.413(4) . ?
C6 H6A 0.9500 . ?
C7 C8 1.373(4) . ?
C7 H7A 0.9500 . ?
C8 C9 1.439(4) . ?
C8 H8A 0.9500 . ?
C9 C10 1.423(4) . ?
C10 C11 1.367(4) . ?
C10 H10A 0.9500 . ?
C11 C12 1.418(4) . ?
C11 H11A 0.9500 . ?
C12 H12A 0.9500 . ?
C13 C18 1.402(4) . ?
C13 C14 1.412(4) . ?
C14 C15 1.393(4) . ?
C14 C19 1.530(4) . ?
C15 C16 1.384(4) . ?
C15 H15A 0.9500 . ?
C16 C17 1.382(4) . ?
C16 C32 1.502(4) . ?
C17 C18 1.400(4) . ?
C17 H17A 0.9500 . ?
C18 C33 1.528(4) . ?
C19 C20 1.522(4) . ?
C19 C26 1.530(4) . ?
C19 H19A 1.0000 . ?
C20 C25 1.389(4) . ?
C20 C21 1.390(4) . ?
C21 C22 1.387(4) . ?
C21 H21A 0.9500 . ?
C22 C23 1.377(5) . ?
C22 H22A 0.9500 . ?
C23 C24 1.391(5) . ?
C23 H23A 0.9500 . ?
C24 C25 1.392(5) . ?
C24 H24A 0.9500 . ?
C25 H25A 0.9500 . ?
C26 C27 1.386(4) . ?
C26 C31 1.391(4) . ?
C27 C28 1.392(4) . ?
C27 H27A 0.9500 . ?
C28 C29 1.372(5) . ?
C28 H28A 0.9500 . ?
C29 C30 1.389(5) . ?
C29 H29A 0.9500 . ?
C30 C31 1.380(4) . ?
C30 H30A 0.9500 . ?
C31 H31A 0.9500 . ?
C32 H32A 0.9800 . ?
C32 H32B 0.9800 . ?
C32 H32C 0.9800 . ?
C33 C40 1.532(4) . ?
C33 C34' 1.542(4) . ?
C33 C34 1.543(4) . ?
C33 H33A 1.0000 . ?
C34 C35 1.3900 . ?
C34 C39 1.3900 . ?
C35 C36 1.3900 . ?
C35 H35A 0.9500 . ?
C36 C37 1.3900 . ?
C36 H36A 0.9500 . ?
C37 C38 1.3900 . ?
C37 H37A 0.9500 . ?
C38 C39 1.3900 . ?
C38 H38A 0.9500 . ?
C39 H39A 0.9500 . ?
C34' C35' 1.3900 . ?
C34' C39' 1.3900 . ?
C35' C36' 1.3900 . ?
C35' H35B 0.9500 . ?
C36' C37' 1.3900 . ?
C36' H36B 0.9500 . ?
C37' C38' 1.3900 . ?
C37' H37B 0.9500 . ?
C38' C39' 1.3900 . ?
C38' H38B 0.9500 . ?
C39' H39B 0.9500 . ?
C40 C45 1.383(4) . ?
C40 C41 1.398(4) . ?
C41 C42 1.395(4) . ?
C41 H41A 0.9500 . ?
C42 C43 1.376(5) . ?
C42 H42A 0.9500 . ?
C43 C44 1.373(5) . ?
C43 H43A 0.9500 . ?
C44 C45 1.395(4) . ?
C44 H44A 0.9500 . ?
C45 H45A 0.9500 . ?
C46 C47 1.402(4) . ?
C46 C51 1.405(4) . ?
C47 C48 1.388(4) . ?
C47 C52 1.541(4) . ?
C48 C49 1.385(4) . ?
C48 H48A 0.9500 . ?
C49 C50 1.391(4) . ?
C49 C65 1.515(4) . ?
C50 C51 1.385(4) . ?
C50 H50A 0.9500 . ?
C51 C66 1.529(4) . ?
C52 C53 1.526(4) . ?
C52 C59 1.530(4) . ?
C52 H52A 1.0000 . ?
C53 C54 1.390(4) . ?
C53 C58 1.399(4) . ?
C54 C55 1.395(4) . ?
C54 H54A 0.9500 . ?
C55 C56 1.381(5) . ?
C55 H55A 0.9500 . ?
C56 C57 1.381(5) . ?
C56 H56A 0.9500 . ?
C57 C58 1.391(4) . ?
C57 H57A 0.9500 . ?
C58 H58A 0.9500 . ?
C59 C60 1.386(4) . ?
C59 C64 1.400(4) . ?
C60 C61 1.392(4) . ?
C60 H60A 0.9500 . ?
C61 C62 1.383(4) . ?
C61 H61A 0.9500 . ?
C62 C63 1.385(4) . ?
C62 H62A 0.9500 . ?
C63 C64 1.393(4) . ?
C63 H63A 0.9500 . ?
C64 H64A 0.9500 . ?
C65 H65A 0.9800 . ?
C65 H65B 0.9800 . ?
C65 H65C 0.9800 . ?
C66 C73 1.516(4) . ?
C66 C67 1.528(4) . ?
C66 H66A 1.0000 . ?
C67 C72 1.389(4) . ?
C67 C68 1.392(4) . ?
C68 C69 1.388(4) . ?
C68 H68A 0.9500 . ?
C69 C70 1.379(4) . ?
C69 H69A 0.9500 . ?
C70 C71 1.376(5) . ?
C70 H70A 0.9500 . ?
C71 C72 1.395(4) . ?
C71 H71A 0.9500 . ?
C72 H72A 0.9500 . ?
C73 C74 1.391(4) . ?
C73 C78 1.398(4) . ?
C74 C75 1.388(4) . ?
C74 H74A 0.9500 . ?
C75 C76 1.378(5) . ?
C75 H75A 0.9500 . ?
C76 C77 1.394(4) . ?
C76 H76A 0.9500 . ?
C77 C78 1.370(4) . ?
C77 H77A 0.9500 . ?
C78 H78A 0.9500 . ?
C79 H79 1.00(3) . ?
C80 C85 1.526(4) . ?
C80 C81 1.528(4) . ?
C80 H80A 1.0000 . ?
C81 C82 1.526(4) . ?
C81 H81A 0.9900 . ?
C81 H81B 0.9900 . ?
C82 C83 1.522(4) . ?
C82 H82A 0.9900 . ?
C82 H82B 0.9900 . ?
C83 C84 1.524(4) . ?
C83 H83A 0.9900 . ?
C83 H83B 0.9900 . ?
C84 C85 1.536(4) . ?
C84 H84A 0.9900 . ?
C84 H84B 0.9900 . ?
C85 H85A 0.9900 . ?
C85 H85B 0.9900 . ?
C87 C92 1.527(5) . ?
C87 C88 1.530(5) . ?
C87 H87A 1.0000 . ?
C88 C89 1.526(5) . ?
C88 H88A 0.9900 . ?
C88 H88B 0.9900 . ?
C89 C90 1.528(5) . ?
C89 H89A 0.9900 . ?
C89 H89B 0.9900 . ?
C90 C91 1.524(5) . ?
C90 H90A 0.9900 . ?
C90 H90B 0.9900 . ?
C91 C92 1.528(5) . ?
C91 H91A 0.9900 . ?
C91 H91B 0.9900 . ?
C92 H92A 0.9900 . ?
C92 H92B 0.9900 . ?
C87' C92' 1.527(5) . ?
C87' C88' 1.529(5) . ?
C87' H87B 1.0000 . ?
C88' C89' 1.527(5) . ?
C88' H88C 0.9900 . ?
C88' H88D 0.9900 . ?
C89' C90' 1.527(5) . ?
C89' H89C 0.9900 . ?
C89' H89D 0.9900 . ?
C90' C91' 1.525(5) . ?
C90' H90C 0.9900 . ?
C90' H90D 0.9900 . ?
C91' C92' 1.528(5) . ?
C91' H91C 0.9900 . ?
C91' H91D 0.9900 . ?
C92' H92C 0.9900 . ?
C92' H92D 0.9900 . ?
C93 H93 1.02(3) . ?
C94 C95 1.522(4) . ?
C94 C99 1.529(4) . ?
C94 H94A 1.0000 . ?
C95 C96 1.529(4) . ?
C95 H95A 0.9900 . ?
C95 H95B 0.9900 . ?
C96 C97 1.546(5) . ?
C96 H96A 0.9900 . ?
C96 H96B 0.9900 . ?
C97 C98 1.505(5) . ?
C97 H97A 0.9900 . ?
C97 H97B 0.9900 . ?
C98 C99 1.535(4) . ?
C98 H98A 0.9900 . ?
C98 H98B 0.9900 . ?
C99 H99A 0.9900 . ?
C99 H99B 0.9900 . ?
C101 C102 1.518(4) . ?
C101 C106 1.537(4) . ?
C101 H10B 1.0000 . ?
C102 C103 1.531(4) . ?
C102 H10C 0.9900 . ?
C102 H10D 0.9900 . ?
C103 C104 1.524(4) . ?
C103 H10E 0.9900 . ?
C103 H10F 0.9900 . ?
C104 C105 1.519(5) . ?
C104 H10G 0.9900 . ?
C104 H10H 0.9900 . ?
C105 C106 1.523(4) . ?
C105 H10I 0.9900 . ?
C105 H10J 0.9900 . ?
C106 H10K 0.9900 . ?
C106 H10L 0.9900 . ?
O1S C4S 1.430(5) . ?
O1S C1S 1.430(5) . ?
C1S C2S 1.505(5) . ?
C1S H1SA 0.9900 . ?
C1S H1SB 0.9900 . ?
C2S C3S 1.516(5) . ?
C2S H2SA 0.9900 . ?
C2S H2SB 0.9900 . ?
C3S C4S 1.498(5) . ?
C3S H3SA 0.9900 . ?
C3S H3SB 0.9900 . ?
C4S H4SA 0.9900 . ?
C4S H4SB 0.9900 . ?
O1Q C4Q 1.428(5) . ?
O1Q C1Q 1.428(5) . ?
C1Q C2Q 1.498(5) . ?
C1Q H1QA 0.9900 . ?
C1Q H1QB 0.9900 . ?
C2Q C3Q 1.503(5) . ?
C2Q H2QA 0.9900 . ?
C2Q H2QB 0.9900 . ?
C3Q C4Q 1.498(5) . ?
C3Q H3QA 0.9900 . ?
C3Q H3QB 0.9900 . ?
C4Q H4QA 0.9900 . ?
C4Q H4QB 0.9900 . ?
O2S C8S 1.420(4) . ?
O2S C5S 1.423(4) . ?
C5S C6S 1.478(4) . ?
C5S H5SA 0.9900 . ?
C5S H5SB 0.9900 . ?
C6S C7S 1.504(4) . ?
C6S H6SA 0.9900 . ?
C6S H6SB 0.9900 . ?
C7S C8S 1.507(4) . ?
C7S H7SA 0.9900 . ?
C7S H7SB 0.9900 . ?
C8S H8SA 0.9900 . ?
C8S H8SB 0.9900 . ?
O2Q C5Q 1.425(5) . ?
O2Q C8Q 1.429(5) . ?
O2Q C6Q 1.90(4) . ?
C5Q C6Q 1.493(5) . ?
C5Q H5QA 0.9900 . ?
C5Q H5QB 0.9900 . ?
C6Q C7Q 1.497(5) . ?
C6Q H6QA 0.9900 . ?
C6Q H6QB 0.9900 . ?
C7Q C8Q 1.498(5) . ?
C7Q H7QA 0.9900 . ?
C7Q H7QB 0.9900 . ?
C8Q H8QA 0.9900 . ?
C8Q H8QB 0.9900 . ?
O3S C9S 1.425(3) . ?
O3S C12S 1.427(4) . ?
C9S C10S 1.503(4) . ?
C9S H9SA 0.9900 . ?
C9S H9SB 0.9900 . ?
C10S C11S 1.501(4) . ?
C10S H10M 0.9900 . ?
C10S H10N 0.9900 . ?
C11S C12S 1.497(4) . ?
C11S H11B 0.9900 . ?
C11S H11C 0.9900 . ?
C12S H12B 0.9900 . ?
C12S H12C 0.9900 . ?
O3Q C12Q 1.425(5) . ?
O3Q C9Q 1.425(5) . ?
C9Q C10Q 1.498(5) . ?
C9Q H9QA 0.9900 . ?
C9Q H9QB 0.9900 . ?
C10Q C11Q 1.498(5) . ?
C10Q H10O 0.9900 . ?
C10Q H10P 0.9900 . ?
C11Q C12Q 1.497(5) . ?
C11Q H11D 0.9900 . ?
C11Q H11E 0.9900 . ?
C12Q H12D 0.9900 . ?
C12Q H12E 0.9900 . ?
O4S C16S 1.424(4) . ?
O4S C13S 1.427(4) . ?
C13S C14S 1.495(4) . ?
C13S H13A 0.9900 . ?
C13S H13B 0.9900 . ?
C14S C15S 1.497(4) . ?
C14S H14A 0.9900 . ?
C14S H14B 0.9900 . ?
C15S C16S 1.502(4) . ?
C15S H15B 0.9900 . ?
C15S H15C 0.9900 . ?
C16S H16A 0.9900 . ?
C16S H16B 0.9900 . ?
O4Q C16Q 1.423(5) . ?
O4Q C13Q 1.423(5) . ?
C13Q C14Q 1.497(5) . ?
C13Q H13C 0.9900 . ?
C13Q H13D 0.9900 . ?
C14Q C15Q 1.497(5) . ?
C14Q H14C 0.9900 . ?
C14Q H14D 0.9900 . ?
C15Q C16Q 1.497(5) . ?
C15Q H15D 0.9900 . ?
C15Q H15E 0.9900 . ?
C16Q H16C 0.9900 . ?
C16Q H16D 0.9900 . ?
O5S C17S 1.415(5) . ?
O5S C20S 1.420(5) . ?
C17S C18S 1.493(5) . ?
C17S H17B 0.9900 . ?
C17S H17C 0.9900 . ?
C18S C19S 1.497(5) . ?
C18S H18A 0.9900 . ?
C18S H18B 0.9900 . ?
C19S C20S 1.490(5) . ?
C19S H19B 0.9900 . ?
C19S H19C 0.9900 . ?
C20S H20A 0.9900 . ?
C20S H20B 0.9900 . ?
O5Q C20Q 1.420(5) . ?
O5Q C17Q 1.421(5) . ?
C17Q C18Q 1.499(5) . ?
C17Q H17D 0.9900 . ?
C17Q H17E 0.9900 . ?
C18Q C19Q 1.497(5) . ?
C18Q H18C 0.9900 . ?
C18Q H18D 0.9900 . ?
C19Q C20Q 1.492(5) . ?
C19Q H19D 0.9900 . ?
C19Q H19E 0.9900 . ?
C20Q H20C 0.9900 . ?
C20Q H20D 0.9900 . ?
O6S C24S 1.420(4) . ?
O6S C21S 1.427(4) . ?
C21S C22S 1.497(4) . ?
C21S H21B 0.9900 . ?
C21S H21C 0.9900 . ?
C22S C23S 1.505(4) . ?
C22S H22B 0.9900 . ?
C22S H22C 0.9900 . ?
C23S C24S 1.496(4) . ?
C23S H23B 0.9900 . ?
C23S H23C 0.9900 . ?
C24S H24B 0.9900 . ?
C24S H24C 0.9900 . ?
O6Q C24Q 1.423(5) . ?
O6Q C21Q 1.426(5) . ?
C21Q C22Q 1.497(5) . ?
C21Q H21D 0.9900 . ?
C21Q H21E 0.9900 . ?
C22Q C23Q 1.499(5) . ?
C22Q H22D 0.9900 . ?
C22Q H22E 0.9900 . ?
C23Q C24Q 1.496(5) . ?
C23Q H23D 0.9900 . ?
C23Q H23E 0.9900 . ?
C24Q H24D 0.9900 . ?
C24Q H24E 0.9900 . ?
O7S C28S 1.424(5) . ?
O7S C25S 1.426(5) . ?
C25S C26S 1.499(5) . ?
C25S H25B 0.9900 . ?
C25S H25C 0.9900 . ?
C26S C27S 1.493(5) . ?
C26S H26A 0.9900 . ?
C26S H26B 0.9900 . ?
C27S C28S 1.499(5) . ?
C27S H27B 0.9900 . ?
C27S H27C 0.9900 . ?
C28S H28B 0.9900 . ?
C28S H28C 0.9900 . ?
O7Q C25Q 1.416(5) . ?
O7Q C28Q 1.421(5) . ?
C25Q C26Q 1.483(5) . ?
C25Q H25D 0.9900 . ?
C25Q H25E 0.9900 . ?
C26Q C27Q 1.492(5) . ?
C26Q H26C 0.9900 . ?
C26Q H26D 0.9900 . ?
C27Q C28Q 1.486(5) . ?
C27Q H27D 0.9900 . ?
C27Q H27E 0.9900 . ?
C28Q H28D 0.9900 . ?
C28Q H28E 0.9900 . ?
O8S C32S 1.419(5) . ?
O8S C29S 1.419(5) . ?
C29S C30S 1.492(5) . ?
C29S H29B 0.9900 . ?
C29S H29C 0.9900 . ?
C30S C31S 1.496(5) . ?
C30S H30B 0.9900 . ?
C30S H30C 0.9900 . ?
C31S C32S 1.501(5) . ?
C31S H31B 0.9900 . ?
C31S H31C 0.9900 . ?
C32S H32D 0.9900 . ?
C32S H32E 0.9900 . ?
O8Q C29Q 1.430(15) . ?
O8Q C32Q 1.431(5) . ?
C29Q C30Q 1.494(5) . ?
C29Q H29D 0.9900 . ?
C29Q H29E 0.9900 . ?
C30Q C31Q 1.502(5) . ?
C30Q H30D 0.9900 . ?
C30Q H30E 0.9900 . ?
C31Q C32Q 1.500(5) . ?
C31Q H31D 0.9900 . ?
C31Q H31E 0.9900 . ?
C32Q H32F 0.9900 . ?
C32Q H32G 0.9900 . ?
O8T C32T 1.424(5) . ?
O8T C29T 1.427(5) . ?
C29T C30T 1.495(5) . ?
C29T H29F 0.9900 . ?
C29T H29G 0.9900 . ?
C30T C31T 1.495(5) . ?
C30T H30F 0.9900 . ?
C30T H30G 0.9900 . ?
C31T C32T 1.497(5) . ?
C31T H31F 0.9900 . ?
C31T H31G 0.9900 . ?
C32T H32H 0.9900 . ?
C32T H32I 0.9900 . ?
